data_4080560
loop_
_publ_author_name
'Miyazaki, Takamasa'
'Tanabe, Yoshiaki'
'Yuki, Masahiro'
'Miyake, Yoshihiro'
'Nishibayashi, Yoshiaki'

_publ_section_title
;
 Synthesis, Structure, and Reactivity of Group VI Metal Complexes Bearing
 Group IV Metallocenyldiphosphine Moieties and a
 Pentamethylcyclopentadienyl Ligand
;
_journal_issue 6
_journal_name_full Organometallics
_journal_page_first 2007
_journal_paper_doi 10.1021/om400088d
_journal_volume 32
_journal_year 2013
_chemical_absolute_configuration 'CHOOSE rm ad rmad syn or unk'
_chemical_formula_moiety 'C38.25 H58.50 Cl10.50 Hf Mo2 P2'
_chemical_formula_sum 'C38.25 H58.5 Cl10.5 Hf Mo2 P2'
_chemical_formula_weight 1322.96
_space_group_IT_number 4
_symmetry_cell_setting monoclinic
_symmetry_Int_Tables_number 4
_symmetry_space_group_name_Hall 'P 2yb'
_symmetry_space_group_name_H-M 'P 1 21 1'
_atom_sites_solution_hydrogens geom
_atom_sites_solution_primary direct
_atom_sites_solution_secondary difmap
_cell_angle_alpha 90.0000
_cell_angle_beta 92.9040(8)
_cell_angle_gamma 90.0000
_cell_formula_units_Z 4
_cell_length_a 8.1877(3)
_cell_length_b 21.5572(6)
_cell_length_c 27.9565(7)
_cell_measurement_reflns_used 36674
_cell_measurement_temperature 198
_cell_measurement_theta_max 27.50
_cell_measurement_theta_min 3.07
_cell_volume 4928.1(3)
_computing_cell_refinement 'RAPID AUTO'
_computing_data_collection 'RAPID AUTO (Rigaku, ????)'
_computing_data_reduction 'RAPID AUTO'
_computing_molecular_graphics 'CrystalStructure 4.0'
_computing_publication_material 'CrystalStructure 4.0 (Rigaku, 2010)'
_computing_structure_refinement 'CRYSTALS (Carruthers, et al., 1999)'
_computing_structure_solution SIR97
_diffrn_ambient_temperature 198
_diffrn_detector_area_resol_mean 10.000
_diffrn_measured_fraction_theta_full 0.972
_diffrn_measured_fraction_theta_max 0.972
_diffrn_measurement_device_type 'Rigaku R-AXIS RAPID'
_diffrn_measurement_method \w
_diffrn_radiation_type 'Mo K\a'
_diffrn_radiation_wavelength 0.71075
_diffrn_reflns_av_R_equivalents 0.0682
_diffrn_reflns_limit_h_max 10
_diffrn_reflns_limit_h_min -10
_diffrn_reflns_limit_k_max 27
_diffrn_reflns_limit_k_min -27
_diffrn_reflns_limit_l_max 36
_diffrn_reflns_limit_l_min -33
_diffrn_reflns_number 43452
_diffrn_reflns_theta_full 27.49
_diffrn_reflns_theta_max 27.48
_diffrn_standards_number 0
_exptl_absorpt_coefficient_mu 3.259
_exptl_absorpt_correction_T_max 0.850
_exptl_absorpt_correction_T_min 0.483
_exptl_absorpt_correction_type multi-scan
_exptl_absorpt_process_details 'ABSCOR (Rigaku, 1995)'
_exptl_crystal_colour brown
_exptl_crystal_density_diffrn 1.783
_exptl_crystal_density_method 'not measured'
_exptl_crystal_description plate
_exptl_crystal_F_000 2610.00
_exptl_crystal_size_max 0.100
_exptl_crystal_size_mid 0.050
_exptl_crystal_size_min 0.050
_refine_diff_density_max 5.250
_refine_diff_density_min -5.920
_refine_ls_abs_structure_details 'Flack, H. D. (1983), Acta Cryst. A39, 876-881.  9616 Friedel Pairs'
_refine_ls_abs_structure_Flack 0.058(10)
_refine_ls_extinction_method none
_refine_ls_goodness_of_fit_ref 1.000
_refine_ls_hydrogen_treatment constr
_refine_ls_number_parameters 1046
_refine_ls_number_reflns 20902
_refine_ls_R_factor_gt 0.0960
_refine_ls_shift/su_max 0.007
_refine_ls_structure_factor_coef Fsqd
_refine_ls_weighting_details 'w = 1/[4.7800\s(Fo^2^)]/(4Fo^2^)'
_refine_ls_weighting_scheme calc
_refine_ls_wR_factor_ref 0.1943
_reflns_number_gt 17763
_reflns_number_total 20902
_reflns_threshold_expression F^2^>2.0\s(F^2^)
_cod_data_source_file om400088d_si_002.cif
_cod_data_source_block '_1b'
_cod_original_formula_sum 'C38.25 H58.50 Cl10.50 Hf Mo2 P2'
_cod_database_code 4080560

loop_
_symmetry_equiv_pos_site_id
_symmetry_equiv_pos_as_xyz
1 +X,+Y,+Z
2 -X,1/2+Y,-Z

loop_
_atom_site_label
_atom_site_type_symbol
_atom_site_fract_x
_atom_site_fract_y
_atom_site_fract_z
_atom_site_U_iso_or_equiv
_atom_site_adp_type
_atom_site_occupancy
_atom_site_symmetry_multiplicity
_atom_site_calc_flag
_atom_site_refinement_flags
Hf(1) Hf 0.67368(9) 0.63174(7) 0.61215(2) 0.0302(2) Uani 1.0 2 d .
Hf(2) Hf 0.67728(9) 0.51543(7) 0.87916(2) 0.0316(2) Uani 1.0 2 d .
Mo(1) Mo 1.07845(17) 0.51520(10) 0.44614(5) 0.0303(4) Uani 1.0 2 d .
Mo(2) Mo 0.70254(19) 0.81323(10) 0.79500(5) 0.0315(5) Uani 1.0 2 d .
Mo(3) Mo 0.71503(18) 0.33605(10) 0.69801(5) 0.0295(4) Uani 1.0 2 d .
Mo(4) Mo 1.12769(17) 0.63667(10) 1.04600(5) 0.0313(4) Uani 1.0 2 d .
Cl(1) Cl 0.6146(7) 0.7209(3) 0.56291(16) 0.0454(15) Uani 1.0 2 d .
Cl(2) Cl 0.3940(6) 0.6163(3) 0.63287(19) 0.0545(17) Uani 1.0 2 d .
Cl(3) Cl 0.8890(6) 0.5630(3) 0.38777(16) 0.0447(15) Uani 1.0 2 d .
Cl(4) Cl 0.8348(6) 0.4691(3) 0.47483(16) 0.0384(13) Uani 1.0 2 d .
Cl(5) Cl 1.1878(6) 0.5012(3) 0.52708(15) 0.0387(13) Uani 1.0 2 d .
Cl(6) Cl 1.2545(6) 0.6034(3) 0.43386(17) 0.0435(14) Uani 1.0 2 d .
Cl(7) Cl 0.4892(7) 0.8818(3) 0.76265(17) 0.0492(15) Uani 1.0 2 d .
Cl(8) Cl 0.4863(6) 0.7624(3) 0.83449(17) 0.0492(16) Uani 1.0 2 d .
Cl(9) Cl 0.8367(6) 0.7148(3) 0.79723(17) 0.0401(14) Uani 1.0 2 d .
Cl(10) Cl 0.8520(6) 0.8384(3) 0.72594(16) 0.0410(14) Uani 1.0 2 d .
Cl(11) Cl 0.3931(6) 0.5266(3) 0.85492(18) 0.0538(16) Uani 1.0 2 d .
Cl(12) Cl 0.6385(8) 0.4247(3) 0.92723(17) 0.0529(17) Uani 1.0 2 d .
Cl(13) Cl 0.4858(6) 0.3859(3) 0.65688(17) 0.0489(16) Uani 1.0 2 d .
Cl(14) Cl 0.5136(6) 0.2639(3) 0.72527(17) 0.0444(15) Uani 1.0 2 d .
Cl(15) Cl 0.8798(6) 0.3096(3) 0.76925(15) 0.0408(14) Uani 1.0 2 d .
Cl(16) Cl 0.8502(7) 0.4351(3) 0.70248(16) 0.0464(15) Uani 1.0 2 d .
Cl(17) Cl 0.8710(6) 0.6786(3) 1.01651(16) 0.0398(14) Uani 1.0 2 d .
Cl(18) Cl 0.9644(7) 0.5864(3) 1.10370(17) 0.0474(15) Uani 1.0 2 d .
Cl(19) Cl 1.3190(6) 0.5516(3) 1.05761(18) 0.0454(15) Uani 1.0 2 d .
Cl(20) Cl 1.2092(6) 0.6517(3) 0.96495(15) 0.0384(13) Uani 1.0 2 d .
Cl(21) Cl 0.8245(18) 0.6037(12) 0.2220(5) 0.130(8) Uani 0.5000 2 d .
Cl(22) Cl 0.569(3) 0.5619(14) 0.2679(5) 0.195(11) Uani 0.5000 2 d .
P(1) P 0.9655(6) 0.6092(3) 0.49880(16) 0.0340(13) Uani 1.0 2 d .
P(2) P 0.5637(6) 0.7479(3) 0.72140(16) 0.0356(14) Uani 1.0 2 d .
P(3) P 0.5729(6) 0.3897(3) 0.77305(16) 0.0365(14) Uani 1.0 2 d .
P(4) P 1.0035(6) 0.5415(3) 0.99278(16) 0.0320(13) Uani 1.0 2 d .
C(1) C 0.8226(18) 0.5853(9) 0.5408(6) 0.029(5) Uani 1.0 2 d .
C(2) C 0.862(3) 0.5488(8) 0.5845(6) 0.032(5) Uani 1.0 2 d .
C(3) C 0.718(3) 0.5213(11) 0.5992(7) 0.047(5) Uiso 1.0 2 d .
C(4) C 0.588(3) 0.5380(10) 0.5651(8) 0.049(7) Uani 1.0 2 d .
C(5) C 0.6489(17) 0.5774(9) 0.5320(5) 0.024(5) Uani 1.0 2 d .
C(6) C 1.124(3) 0.6458(12) 0.5384(9) 0.068(8) Uani 1.0 2 d .
C(7) C 1.109(4) 0.7148(11) 0.5507(9) 0.084(10) Uani 1.0 2 d .
C(8) C 0.848(3) 0.6704(8) 0.4668(6) 0.032(5) Uani 1.0 2 d .
C(9) C 0.952(3) 0.7117(9) 0.4315(7) 0.051(7) Uani 1.0 2 d .
C(10) C 0.712(3) 0.7016(10) 0.6922(8) 0.046(6) Uiso 1.0 2 d .
C(11) C 0.833(3) 0.7138(11) 0.6617(7) 0.047(7) Uani 1.0 2 d .
C(12) C 0.937(3) 0.6593(11) 0.6524(8) 0.057(7) Uani 1.0 2 d .
C(13) C 0.867(3) 0.6129(9) 0.6805(7) 0.040(6) Uani 1.0 2 d .
C(14) C 0.716(3) 0.6362(9) 0.7030(6) 0.048(6) Uani 1.0 2 d .
C(15) C 0.452(3) 0.7923(13) 0.6719(7) 0.068(9) Uani 1.0 2 d .
C(16) C 0.539(3) 0.8409(11) 0.6482(8) 0.063(8) Uani 1.0 2 d .
C(17) C 0.425(3) 0.6912(13) 0.7411(9) 0.078(9) Uani 1.0 2 d .
C(18) C 0.242(4) 0.7199(18) 0.7454(12) 0.130(13) Uiso 1.0 2 d .
C(19) C 1.162(3) 0.4718(10) 0.3719(7) 0.041(6) Uani 1.0 2 d .
C(20) C 1.059(3) 0.4280(10) 0.3938(8) 0.052(7) Uani 1.0 2 d .
C(21) C 1.124(3) 0.4078(8) 0.4359(7) 0.033(5) Uani 1.0 2 d .
C(22) C 1.285(3) 0.4360(10) 0.4410(7) 0.043(6) Uani 1.0 2 d .
C(23) C 1.311(2) 0.4762(10) 0.4011(7) 0.038(6) Uani 1.0 2 d .
C(24) C 1.147(4) 0.4992(13) 0.3234(7) 0.076(10) Uani 1.0 2 d .
C(25) C 0.903(3) 0.4040(11) 0.3714(9) 0.068(9) Uani 1.0 2 d .
C(26) C 1.062(3) 0.3563(10) 0.4665(9) 0.063(8) Uani 1.0 2 d .
C(27) C 1.411(3) 0.4166(11) 0.4754(7) 0.057(7) Uani 1.0 2 d .
C(28) C 1.459(3) 0.5033(12) 0.3887(8) 0.066(8) Uani 1.0 2 d .
C(29) C 0.785(3) 0.9087(9) 0.8296(6) 0.034(5) Uani 1.0 2 d .
C(30) C 0.687(3) 0.8798(9) 0.8633(7) 0.035(6) Uani 1.0 2 d .
C(31) C 0.7745(18) 0.8273(8) 0.8800(5) 0.021(5) Uani 1.0 2 d .
C(32) C 0.924(3) 0.8228(12) 0.8599(8) 0.057(8) Uani 1.0 2 d .
C(33) C 0.938(3) 0.8746(13) 0.8265(7) 0.057(8) Uani 1.0 2 d .
C(34) C 0.776(4) 0.9719(11) 0.8091(8) 0.069(9) Uani 1.0 2 d .
C(35) C 0.545(3) 0.9038(10) 0.8824(9) 0.061(8) Uani 1.0 2 d .
C(36) C 0.739(4) 0.7901(11) 0.9208(8) 0.073(9) Uani 1.0 2 d .
C(37) C 1.069(4) 0.7800(12) 0.8738(10) 0.085(10) Uani 1.0 2 d .
C(38) C 1.087(4) 0.8997(13) 0.8060(10) 0.084(9) Uiso 1.0 2 d .
C(39) C 0.707(3) 0.4523(9) 0.8008(6) 0.029(5) Uani 1.0 2 d .
C(40) C 0.703(2) 0.5157(9) 0.7886(6) 0.036(5) Uani 1.0 2 d .
C(41) C 0.843(4) 0.5427(12) 0.8094(8) 0.066(9) Uani 1.0 2 d .
C(42) C 0.934(3) 0.5007(10) 0.8393(7) 0.048(7) Uani 1.0 2 d .
C(43) C 0.844(2) 0.4441(9) 0.8295(6) 0.031(4) Uiso 1.0 2 d .
C(44) C 0.375(3) 0.4215(11) 0.7605(9) 0.064(7) Uiso 1.0 2 d .
C(45) C 0.352(3) 0.4840(10) 0.7330(8) 0.055(7) Uani 1.0 2 d .
C(46) C 0.550(3) 0.3346(10) 0.8225(7) 0.055(7) Uani 1.0 2 d .
C(47) C 0.380(3) 0.3279(14) 0.8430(8) 0.079(10) Uani 1.0 2 d .
C(48) C 0.835(2) 0.5677(9) 0.9510(6) 0.028(5) Uani 1.0 2 d .
C(49) C 0.860(3) 0.6037(8) 0.9081(7) 0.037(6) Uani 1.0 2 d .
C(50) C 0.715(2) 0.6264(10) 0.8951(6) 0.038(5) Uiso 1.0 2 d .
C(51) C 0.594(2) 0.6073(9) 0.9284(7) 0.040(6) Uani 1.0 2 d .
C(52) C 0.6712(19) 0.5689(9) 0.9598(7) 0.035(6) Uani 1.0 2 d .
C(53) C 1.159(3) 0.5071(11) 0.9582(8) 0.054(7) Uani 1.0 2 d .
C(54) C 1.130(3) 0.4330(10) 0.9425(8) 0.059(8) Uani 1.0 2 d .
C(55) C 0.896(3) 0.4831(13) 1.0258(8) 0.069(9) Uani 1.0 2 d .
C(56) C 1.010(3) 0.4430(9) 1.0611(7) 0.058(8) Uani 1.0 2 d .
C(57) C 0.769(3) 0.3201(10) 0.6118(7) 0.042(6) Uani 1.0 2 d .
C(58) C 0.703(2) 0.2653(9) 0.6309(7) 0.032(5) Uani 1.0 2 d .
C(59) C 0.815(3) 0.2444(10) 0.6667(8) 0.048(6) Uani 1.0 2 d .
C(60) C 0.951(3) 0.2870(9) 0.6664(7) 0.034(5) Uiso 1.0 2 d .
C(61) C 0.918(3) 0.3299(11) 0.6359(8) 0.049(7) Uani 1.0 2 d .
C(62) C 0.695(4) 0.3569(9) 0.5699(8) 0.061(8) Uani 1.0 2 d .
C(63) C 0.538(2) 0.2339(10) 0.6152(8) 0.049(7) Uani 1.0 2 d .
C(64) C 0.821(3) 0.1816(11) 0.6911(9) 0.073(9) Uani 1.0 2 d .
C(65) C 1.116(3) 0.2776(12) 0.6915(8) 0.063(7) Uiso 1.0 2 d .
C(66) C 1.038(4) 0.3799(12) 0.6167(10) 0.102(12) Uani 1.0 2 d .
C(67) C 1.176(3) 0.7442(10) 1.0541(7) 0.040(6) Uani 1.0 2 d .
C(68) C 1.108(3) 0.7240(11) 1.0977(7) 0.052(7) Uani 1.0 2 d .
C(69) C 1.231(3) 0.6811(11) 1.1207(7) 0.047(7) Uani 1.0 2 d .
C(70) C 1.356(3) 0.6791(9) 1.0934(7) 0.038(6) Uani 1.0 2 d .
C(71) C 1.342(3) 0.7164(11) 1.0538(8) 0.055(6) Uiso 1.0 2 d .
C(72) C 1.103(3) 0.7906(11) 1.0209(9) 0.065(8) Uani 1.0 2 d .
C(73) C 0.959(2) 0.7443(11) 1.1178(7) 0.048(7) Uani 1.0 2 d .
C(74) C 1.207(3) 0.6574(11) 1.1678(8) 0.065(8) Uani 1.0 2 d .
C(75) C 1.532(3) 0.6503(9) 1.1075(9) 0.069(8) Uani 1.0 2 d .
C(76) C 1.465(3) 0.7363(13) 1.0185(8) 0.067(9) Uani 1.0 2 d .
C(77) C 0.698(5) 0.604(2) 0.2597(15) 0.051(11) Uiso 0.5000 2 d .
H(1) H 0.9730 0.5422 0.5983 0.0395 Uiso 1.0 2 calc R
H(2) H 0.7194 0.4892 0.6240 0.0565 Uiso 1.0 2 calc R
H(3) H 0.4782 0.5201 0.5633 0.0580 Uiso 1.0 2 calc R
H(4) H 0.5882 0.5942 0.5038 0.0295 Uiso 1.0 2 calc R
H(5) H 1.1491 0.6288 0.5701 0.0800 Uiso 1.0 2 calc R
H(6) H 1.2292 0.6520 0.5247 0.0800 Uiso 1.0 2 calc R
H(7) H 1.0133 0.7174 0.5692 0.0990 Uiso 1.0 2 calc R
H(8) H 1.2026 0.7280 0.5698 0.0990 Uiso 1.0 2 calc R
H(9) H 1.0947 0.7410 0.5231 0.0990 Uiso 1.0 2 calc R
H(10) H 0.7606 0.6566 0.4446 0.0392 Uiso 1.0 2 calc R
H(11) H 0.8020 0.7032 0.4857 0.0392 Uiso 1.0 2 calc R
H(12) H 0.9976 0.6855 0.4078 0.0622 Uiso 1.0 2 calc R
H(13) H 0.8815 0.7418 0.4161 0.0622 Uiso 1.0 2 calc R
H(14) H 1.0394 0.7325 0.4493 0.0622 Uiso 1.0 2 calc R
H(15) H 0.8512 0.7562 0.6505 0.0561 Uiso 1.0 2 calc R
H(16) H 1.0455 0.6596 0.6389 0.0679 Uiso 1.0 2 calc R
H(17) H 0.9176 0.5720 0.6854 0.0475 Uiso 1.0 2 calc R
H(18) H 0.6596 0.6103 0.7258 0.0564 Uiso 1.0 2 calc R
H(19) H 0.4040 0.7705 0.6443 0.0815 Uiso 1.0 2 calc R
H(20) H 0.3675 0.8211 0.6808 0.0816 Uiso 1.0 2 calc R
H(21) H 0.6245 0.8188 0.6331 0.0744 Uiso 1.0 2 calc R
H(22) H 0.4724 0.8622 0.6243 0.0745 Uiso 1.0 2 calc R
H(23) H 0.5873 0.8705 0.6704 0.0745 Uiso 1.0 2 calc R
H(24) H 0.4166 0.6554 0.7202 0.0943 Uiso 1.0 2 calc R
H(25) H 0.4553 0.6775 0.7734 0.0943 Uiso 1.0 2 calc R
H(26) H 0.2059 0.7330 0.7138 0.1559 Uiso 1.0 2 calc R
H(27) H 0.1684 0.6892 0.7566 0.1559 Uiso 1.0 2 calc R
H(28) H 0.2443 0.7549 0.7666 0.1559 Uiso 1.0 2 calc R
H(29) H 1.0479 0.5228 0.3201 0.0914 Uiso 1.0 2 calc R
H(30) H 1.2388 0.5260 0.3191 0.0915 Uiso 1.0 2 calc R
H(31) H 1.1453 0.4671 0.2995 0.0915 Uiso 1.0 2 calc R
H(32) H 0.8149 0.4101 0.3921 0.0820 Uiso 1.0 2 calc R
H(33) H 0.8814 0.4262 0.3420 0.0820 Uiso 1.0 2 calc R
H(34) H 0.9143 0.3606 0.3646 0.0820 Uiso 1.0 2 calc R
H(35) H 1.0600 0.3185 0.4484 0.0780 Uiso 1.0 2 calc R
H(36) H 1.1340 0.3515 0.4944 0.0781 Uiso 1.0 2 calc R
H(37) H 0.9540 0.3656 0.4761 0.0780 Uiso 1.0 2 calc R
H(38) H 1.4627 0.4512 0.4916 0.0689 Uiso 1.0 2 calc R
H(39) H 1.3611 0.3905 0.4984 0.0690 Uiso 1.0 2 calc R
H(40) H 1.4907 0.3933 0.4591 0.0689 Uiso 1.0 2 calc R
H(41) H 1.5443 0.4738 0.3842 0.0811 Uiso 1.0 2 calc R
H(42) H 1.4388 0.5268 0.3599 0.0811 Uiso 1.0 2 calc R
H(43) H 1.4912 0.5308 0.4145 0.0812 Uiso 1.0 2 calc R
H(44) H 0.7832 0.9689 0.7750 0.0828 Uiso 1.0 2 calc R
H(45) H 0.6701 0.9877 0.8162 0.0829 Uiso 1.0 2 calc R
H(46) H 0.8588 0.9996 0.8218 0.0829 Uiso 1.0 2 calc R
H(47) H 0.5719 0.9162 0.9148 0.0729 Uiso 1.0 2 calc R
H(48) H 0.5069 0.9392 0.8643 0.0729 Uiso 1.0 2 calc R
H(49) H 0.4597 0.8731 0.8822 0.0730 Uiso 1.0 2 calc R
H(50) H 0.8207 0.7974 0.9460 0.0871 Uiso 1.0 2 calc R
H(51) H 0.6330 0.7991 0.9322 0.0871 Uiso 1.0 2 calc R
H(52) H 0.7430 0.7475 0.9111 0.0871 Uiso 1.0 2 calc R
H(53) H 1.0298 0.7381 0.8723 0.1022 Uiso 1.0 2 calc R
H(54) H 1.1592 0.7843 0.8533 0.1022 Uiso 1.0 2 calc R
H(55) H 1.1053 0.7897 0.9061 0.1021 Uiso 1.0 2 calc R
H(56) H 1.1285 0.9358 0.8227 0.1004 Uiso 1.0 2 calc R
H(57) H 1.1681 0.8676 0.8077 0.1004 Uiso 1.0 2 calc R
H(58) H 1.0615 0.9101 0.7731 0.1003 Uiso 1.0 2 calc R
H(59) H 0.6333 0.5374 0.7645 0.0421 Uiso 1.0 2 calc R
H(60) H 0.8862 0.5846 0.8045 0.0791 Uiso 1.0 2 calc R
H(61) H 1.0445 0.5023 0.8548 0.0592 Uiso 1.0 2 calc R
H(62) H 0.8769 0.4028 0.8412 0.0377 Uiso 1.0 2 calc R
H(63) H 0.2964 0.3957 0.7426 0.0770 Uiso 1.0 2 calc R
H(64) H 0.3212 0.4355 0.7887 0.0770 Uiso 1.0 2 calc R
H(65) H 0.3876 0.4775 0.7012 0.0659 Uiso 1.0 2 calc R
H(66) H 0.2374 0.4940 0.7315 0.0659 Uiso 1.0 2 calc R
H(67) H 0.4125 0.5176 0.7478 0.0659 Uiso 1.0 2 calc R
H(68) H 0.5673 0.2910 0.8157 0.0660 Uiso 1.0 2 calc R
H(69) H 0.6108 0.3423 0.8526 0.0660 Uiso 1.0 2 calc R
H(70) H 0.3039 0.3152 0.8178 0.0945 Uiso 1.0 2 calc R
H(71) H 0.3820 0.2977 0.8683 0.0945 Uiso 1.0 2 calc R
H(72) H 0.3482 0.3674 0.8552 0.0945 Uiso 1.0 2 calc R
H(73) H 0.9670 0.6142 0.8964 0.0445 Uiso 1.0 2 calc R
H(74) H 0.6976 0.6600 0.8718 0.0453 Uiso 1.0 2 calc R
H(75) H 0.4815 0.6225 0.9294 0.0473 Uiso 1.0 2 calc R
H(76) H 0.6220 0.5527 0.9885 0.0424 Uiso 1.0 2 calc R
H(77) H 1.1674 0.5306 0.9288 0.0639 Uiso 1.0 2 calc R
H(78) H 1.2634 0.5081 0.9762 0.0639 Uiso 1.0 2 calc R
H(79) H 1.0313 0.4286 0.9230 0.0712 Uiso 1.0 2 calc R
H(80) H 1.2221 0.4218 0.9242 0.0712 Uiso 1.0 2 calc R
H(81) H 1.1265 0.4063 0.9699 0.0713 Uiso 1.0 2 calc R
H(82) H 0.8150 0.5008 1.0459 0.0833 Uiso 1.0 2 calc R
H(83) H 0.8434 0.4541 1.0035 0.0833 Uiso 1.0 2 calc R
H(84) H 1.0627 0.4697 1.0846 0.0690 Uiso 1.0 2 calc R
H(85) H 0.9485 0.4118 1.0770 0.0690 Uiso 1.0 2 calc R
H(86) H 1.0909 0.4233 1.0426 0.0690 Uiso 1.0 2 calc R
H(87) H 0.5835 0.3684 0.5736 0.0727 Uiso 1.0 2 calc R
H(88) H 0.7601 0.3936 0.5664 0.0727 Uiso 1.0 2 calc R
H(89) H 0.7027 0.3313 0.5420 0.0727 Uiso 1.0 2 calc R
H(90) H 0.5344 0.2245 0.5816 0.0583 Uiso 1.0 2 calc R
H(91) H 0.5292 0.1962 0.6331 0.0582 Uiso 1.0 2 calc R
H(92) H 0.4483 0.2608 0.6219 0.0583 Uiso 1.0 2 calc R
H(93) H 0.8414 0.1502 0.6677 0.0866 Uiso 1.0 2 calc R
H(94) H 0.9048 0.1802 0.7163 0.0866 Uiso 1.0 2 calc R
H(95) H 0.7165 0.1743 0.7042 0.0866 Uiso 1.0 2 calc R
H(96) H 1.1209 0.3148 0.7103 0.0759 Uiso 1.0 2 calc R
H(97) H 1.1261 0.2422 0.7123 0.0758 Uiso 1.0 2 calc R
H(98) H 1.2036 0.2774 0.6699 0.0759 Uiso 1.0 2 calc R
H(99) H 1.1228 0.3585 0.6008 0.1245 Uiso 1.0 2 calc R
H(100) H 0.9847 0.4087 0.5949 0.1245 Uiso 1.0 2 calc R
H(101) H 1.0858 0.4021 0.6438 0.1245 Uiso 1.0 2 calc R
H(102) H 1.1017 0.7795 0.9876 0.0769 Uiso 1.0 2 calc R
H(103) H 0.9927 0.7954 1.0304 0.0770 Uiso 1.0 2 calc R
H(104) H 1.1609 0.8290 1.0257 0.0770 Uiso 1.0 2 calc R
H(105) H 0.9878 0.7657 1.1472 0.0574 Uiso 1.0 2 calc R
H(106) H 0.9079 0.7727 1.0953 0.0574 Uiso 1.0 2 calc R
H(107) H 0.8851 0.7111 1.1240 0.0574 Uiso 1.0 2 calc R
H(108) H 1.2787 0.6796 1.1901 0.0783 Uiso 1.0 2 calc R
H(109) H 1.0958 0.6644 1.1754 0.0783 Uiso 1.0 2 calc R
H(110) H 1.2312 0.6139 1.1698 0.0783 Uiso 1.0 2 calc R
H(111) H 1.6039 0.6843 1.1152 0.0795 Uiso 1.0 2 calc R
H(112) H 1.5256 0.6238 1.1349 0.0795 Uiso 1.0 2 calc R
H(113) H 1.5728 0.6271 1.0814 0.0795 Uiso 1.0 2 calc R
H(114) H 1.4965 0.6998 1.0016 0.0800 Uiso 1.0 2 calc R
H(115) H 1.4121 0.7649 0.9965 0.0801 Uiso 1.0 2 calc R
H(116) H 1.5613 0.7555 1.0332 0.0800 Uiso 1.0 2 calc R
H(117) H 0.7550 0.6032 0.2910 0.0617 Uiso 0.5000 2 calc R
H(118) H 0.6366 0.6422 0.2562 0.0617 Uiso 0.5000 2 calc R

loop_
_atom_site_aniso_label
_atom_site_aniso_U_11
_atom_site_aniso_U_22
_atom_site_aniso_U_33
_atom_site_aniso_U_12
_atom_site_aniso_U_13
_atom_site_aniso_U_23
Hf(1) 0.0340(4) 0.0347(5) 0.0220(4) 0.0039(4) 0.0019(3) -0.0037(4)
Hf(2) 0.0327(4) 0.0368(5) 0.0254(4) -0.0035(4) 0.0024(3) -0.0048(4)
Mo(1) 0.0288(8) 0.0351(9) 0.0272(8) -0.0010(8) 0.0017(6) -0.0023(8)
Mo(2) 0.0289(8) 0.0419(10) 0.0237(8) 0.0001(8) 0.0001(7) -0.0057(7)
Mo(3) 0.0285(8) 0.0365(9) 0.0235(8) 0.0025(8) 0.0023(6) -0.0039(7)
Mo(4) 0.0279(8) 0.0363(9) 0.0295(8) 0.0008(8) -0.0010(6) -0.0057(8)
Cl(1) 0.067(4) 0.039(3) 0.031(3) 0.019(3) 0.005(3) 0.003(2)
Cl(2) 0.041(3) 0.069(4) 0.056(4) -0.004(3) 0.026(3) -0.030(3)
Cl(3) 0.046(3) 0.059(4) 0.029(3) 0.011(3) -0.003(2) -0.001(3)
Cl(4) 0.030(3) 0.046(3) 0.040(3) -0.005(2) 0.0080(19) -0.007(3)
Cl(5) 0.041(3) 0.039(3) 0.035(3) 0.006(2) -0.0105(19) -0.005(2)
Cl(6) 0.050(3) 0.038(3) 0.043(3) -0.011(3) 0.014(3) -0.005(3)
Cl(7) 0.048(3) 0.062(4) 0.037(3) 0.017(3) -0.008(3) -0.018(3)
Cl(8) 0.033(3) 0.074(4) 0.041(3) -0.017(3) 0.009(2) -0.010(3)
Cl(9) 0.041(3) 0.041(3) 0.038(3) 0.006(3) -0.004(2) 0.006(2)
Cl(10) 0.049(3) 0.045(3) 0.030(3) -0.014(3) 0.009(2) -0.006(2)
Cl(11) 0.038(3) 0.061(4) 0.060(4) 0.010(3) -0.016(3) -0.024(3)
Cl(12) 0.083(5) 0.046(4) 0.029(3) -0.015(3) 0.004(3) 0.006(3)
Cl(13) 0.044(3) 0.058(4) 0.044(3) 0.019(3) -0.004(3) -0.005(3)
Cl(14) 0.040(3) 0.048(3) 0.046(3) -0.009(3) 0.007(3) -0.009(3)
Cl(15) 0.053(3) 0.043(3) 0.026(3) 0.005(3) 0.001(2) -0.005(2)
Cl(16) 0.066(4) 0.043(3) 0.032(3) -0.008(3) 0.021(3) -0.004(3)
Cl(17) 0.031(3) 0.050(3) 0.037(3) 0.007(3) -0.006(2) -0.013(3)
Cl(18) 0.049(3) 0.059(4) 0.034(3) -0.014(3) 0.006(3) -0.004(3)
Cl(19) 0.038(3) 0.048(3) 0.049(3) 0.011(3) -0.013(3) -0.007(3)
Cl(20) 0.041(3) 0.041(3) 0.033(3) -0.004(2) 0.0087(19) -0.009(2)
Cl(21) 0.068(9) 0.29(3) 0.035(7) -0.054(13) 0.005(6) -0.000(11)
Cl(22) 0.112(14) 0.44(5) 0.035(8) -0.16(2) 0.008(8) 0.047(14)
P(1) 0.035(3) 0.037(3) 0.030(3) -0.003(3) 0.007(2) 0.002(2)
P(2) 0.032(3) 0.046(3) 0.029(3) 0.002(3) 0.003(2) -0.011(3)
P(3) 0.031(3) 0.050(4) 0.028(3) -0.005(3) 0.004(2) -0.008(3)
P(4) 0.036(3) 0.029(3) 0.031(3) -0.004(2) -0.006(2) -0.004(2)
C(1) 0.006(7) 0.050(12) 0.032(10) -0.003(8) -0.002(7) 0.008(9)
C(2) 0.045(11) 0.031(10) 0.024(9) 0.002(9) 0.015(8) -0.010(8)
C(4) 0.035(11) 0.045(13) 0.065(14) -0.020(10) -0.008(10) -0.016(11)
C(5) 0.008(7) 0.054(12) 0.012(8) -0.004(8) 0.006(6) -0.002(8)
C(6) 0.049(14) 0.073(19) 0.078(17) 0.007(13) -0.022(12) 0.004(14)
C(7) 0.14(3) 0.046(15) 0.065(16) -0.046(16) -0.051(17) -0.006(13)
C(8) 0.043(11) 0.032(10) 0.023(9) 0.024(9) 0.013(8) 0.019(8)
C(9) 0.067(15) 0.032(12) 0.057(14) -0.015(11) 0.025(11) 0.010(10)
C(11) 0.044(12) 0.064(15) 0.032(11) -0.006(11) -0.015(9) -0.028(10)
C(12) 0.034(12) 0.082(18) 0.054(14) 0.008(12) 0.002(10) -0.047(13)
C(13) 0.051(13) 0.039(12) 0.029(11) 0.003(10) -0.011(9) -0.008(9)
C(14) 0.100(17) 0.024(10) 0.018(9) 0.009(12) -0.031(10) -0.002(8)
C(15) 0.067(16) 0.11(3) 0.032(12) 0.045(16) -0.005(11) -0.010(13)
C(16) 0.050(14) 0.071(17) 0.066(15) -0.011(13) -0.026(12) 0.021(14)
C(17) 0.039(13) 0.11(3) 0.083(18) -0.024(14) 0.011(12) -0.074(17)
C(19) 0.047(12) 0.043(13) 0.031(11) 0.011(10) -0.006(9) -0.015(9)
C(20) 0.057(14) 0.034(12) 0.066(15) -0.006(11) 0.026(12) -0.035(11)
C(21) 0.027(10) 0.023(10) 0.047(12) 0.006(8) -0.013(9) -0.006(9)
C(22) 0.050(13) 0.053(14) 0.026(10) 0.002(11) -0.006(9) 0.007(10)
C(23) 0.021(9) 0.045(12) 0.047(12) 0.020(9) -0.004(8) 0.003(10)
C(24) 0.12(3) 0.09(3) 0.021(11) -0.007(18) 0.007(12) -0.002(12)
C(25) 0.058(15) 0.062(17) 0.085(19) -0.034(13) 0.006(13) -0.028(14)
C(26) 0.059(15) 0.041(13) 0.095(19) -0.010(11) 0.056(14) -0.012(13)
C(27) 0.050(13) 0.081(18) 0.041(12) -0.027(13) 0.027(10) -0.018(12)
C(28) 0.072(16) 0.076(19) 0.054(14) -0.029(14) 0.044(12) -0.036(13)
C(29) 0.036(10) 0.047(12) 0.019(9) 0.008(9) 0.007(8) 0.013(8)
C(30) 0.033(10) 0.035(11) 0.038(11) -0.013(9) 0.001(8) -0.020(9)
C(31) 0.020(8) 0.038(11) 0.005(7) -0.003(8) 0.002(6) -0.010(7)
C(32) 0.018(9) 0.087(19) 0.067(15) 0.017(11) -0.006(10) -0.011(14)
C(33) 0.051(14) 0.093(19) 0.027(11) -0.024(14) 0.003(10) 0.001(12)
C(34) 0.11(3) 0.051(15) 0.046(14) -0.001(15) 0.001(14) 0.010(12)
C(35) 0.038(12) 0.043(14) 0.101(19) -0.016(11) -0.001(12) -0.052(14)
C(36) 0.12(3) 0.054(16) 0.046(14) 0.005(16) -0.014(15) -0.007(12)
C(37) 0.09(2) 0.068(19) 0.10(3) 0.009(16) 0.004(17) -0.048(17)
C(39) 0.039(11) 0.032(11) 0.017(9) -0.000(9) -0.007(8) -0.003(7)
C(40) 0.030(9) 0.026(10) 0.049(11) -0.009(10) -0.012(8) -0.001(10)
C(41) 0.12(3) 0.050(15) 0.031(12) 0.013(15) 0.017(13) -0.002(11)
C(42) 0.060(14) 0.043(13) 0.045(12) 0.011(11) 0.032(10) 0.005(10)
C(45) 0.056(14) 0.048(13) 0.061(14) -0.014(11) -0.004(11) -0.023(11)
C(46) 0.088(17) 0.027(11) 0.049(13) 0.006(12) 0.017(12) 0.007(10)
C(47) 0.081(18) 0.11(3) 0.049(15) -0.004(17) 0.011(13) 0.013(15)
C(48) 0.023(9) 0.042(11) 0.021(9) -0.008(8) 0.015(7) 0.007(8)
C(49) 0.041(11) 0.023(10) 0.047(12) -0.014(9) -0.005(9) -0.000(9)
C(51) 0.018(9) 0.026(10) 0.074(14) 0.008(8) -0.021(9) 0.002(10)
C(52) 0.012(8) 0.052(13) 0.042(11) -0.013(9) 0.012(8) -0.021(10)
C(53) 0.041(11) 0.057(14) 0.062(14) 0.021(11) -0.007(10) -0.037(12)
C(54) 0.079(18) 0.051(15) 0.048(13) -0.010(13) 0.014(12) -0.003(11)
C(55) 0.063(16) 0.10(3) 0.040(13) -0.007(15) 0.012(11) 0.005(13)
C(56) 0.10(2) 0.028(11) 0.045(13) 0.002(12) -0.013(13) -0.001(10)
C(57) 0.045(12) 0.049(14) 0.034(11) 0.034(11) 0.010(9) -0.004(10)
C(58) 0.029(10) 0.032(11) 0.035(10) 0.006(8) -0.008(8) -0.016(9)
C(59) 0.026(10) 0.033(12) 0.082(16) 0.017(9) -0.017(10) -0.010(11)
C(61) 0.047(13) 0.050(14) 0.052(13) -0.012(11) 0.010(11) -0.015(11)
C(62) 0.10(2) 0.026(12) 0.059(14) -0.015(12) -0.011(14) 0.022(10)
C(63) 0.019(10) 0.053(14) 0.073(15) -0.011(10) -0.015(10) -0.026(12)
C(64) 0.057(16) 0.069(18) 0.091(19) 0.026(14) -0.019(14) -0.029(15)
C(66) 0.18(4) 0.052(17) 0.079(19) 0.05(2) 0.07(2) 0.005(15)
C(67) 0.034(11) 0.049(13) 0.035(11) -0.031(10) -0.010(9) 0.003(9)
C(68) 0.069(15) 0.058(15) 0.028(11) -0.014(12) -0.007(10) -0.029(10)
C(69) 0.038(12) 0.057(15) 0.042(12) 0.032(11) -0.026(10) -0.004(10)
C(70) 0.038(11) 0.041(12) 0.031(10) -0.003(9) -0.024(9) -0.015(9)
C(72) 0.027(11) 0.052(15) 0.11(2) 0.009(11) -0.009(12) -0.027(15)
C(73) 0.019(9) 0.093(18) 0.032(11) 0.007(11) -0.013(8) -0.002(11)
C(74) 0.10(2) 0.045(14) 0.046(14) 0.000(14) 0.011(13) 0.010(11)
C(75) 0.068(15) 0.019(11) 0.11(2) 0.001(11) -0.061(15) -0.009(12)
C(76) 0.047(14) 0.09(2) 0.064(16) -0.002(13) 0.003(12) -0.018(14)

loop_
_atom_type_symbol
_atom_type_description
_atom_type_scat_dispersion_real
_atom_type_scat_dispersion_imag
_atom_type_scat_source
C C 0.0033 0.0016
;
International Tables for Crystallography
(1992, Vol. C, Tables 4.2.6.8 and 6.1.1.4)
;
H H 0.0000 0.0000
;
International Tables for Crystallography
(1992, Vol. C, Table 6.1.1.4)
;
P P 0.1023 0.0942
;
International Tables for Crystallography
(1992, Vol. C, Tables 4.2.6.8 and 6.1.1.4)
;
Cl Cl 0.1484 0.1585
;
International Tables for Crystallography
(1992, Vol. C, Tables 4.2.6.8 and 6.1.1.4)
;
Mo Mo -1.6832 0.6857
;
International Tables for Crystallography
(1992, Vol. C, Tables 4.2.6.8 and 6.1.1.4)
;
Hf Hf -0.5830 6.1852
;
International Tables for Crystallography
(1992, Vol. C, Tables 4.2.6.8 and 6.1.1.4)
;

loop_
_geom_angle_atom_site_label_1
_geom_angle_atom_site_label_2
_geom_angle_atom_site_label_3
_geom_angle
_geom_angle_publ_flag
Cl(1) Hf(1) Cl(2) 94.69(19) yes
Cl(1) Hf(1) C(1) 87.5(5) yes
Cl(1) Hf(1) C(2) 120.2(4) yes
Cl(1) Hf(1) C(3) 136.4(5) yes
Cl(1) Hf(1) C(4) 107.7(5) yes
Cl(1) Hf(1) C(5) 81.8(4) yes
Cl(1) Hf(1) C(10) 92.3(5) yes
Cl(1) Hf(1) C(11) 80.8(5) yes
Cl(1) Hf(1) C(12) 102.5(6) yes
Cl(1) Hf(1) C(13) 133.1(5) yes
Cl(1) Hf(1) C(14) 123.7(5) yes
Cl(2) Hf(1) C(1) 128.4(4) yes
Cl(2) Hf(1) C(2) 125.6(5) yes
Cl(2) Hf(1) C(3) 93.0(5) yes
Cl(2) Hf(1) C(4) 76.8(5) yes
Cl(2) Hf(1) C(5) 96.6(4) yes
Cl(2) Hf(1) C(10) 87.0(5) yes
Cl(2) Hf(1) C(11) 115.4(5) yes
Cl(2) Hf(1) C(12) 138.2(5) yes
Cl(2) Hf(1) C(13) 112.0(5) yes
Cl(2) Hf(1) C(14) 81.2(5) yes
C(1) Hf(1) C(2) 33.6(6) yes
C(1) Hf(1) C(3) 55.2(7) yes
C(1) Hf(1) C(4) 53.9(6) yes
C(1) Hf(1) C(5) 32.7(5) yes
C(1) Hf(1) C(10) 144.5(6) yes
C(1) Hf(1) C(11) 115.8(6) yes
C(1) Hf(1) C(12) 90.6(6) yes
C(1) Hf(1) C(13) 103.0(6) yes
C(1) Hf(1) C(14) 137.5(6) yes
C(2) Hf(1) C(3) 32.8(6) yes
C(2) Hf(1) C(4) 54.6(6) yes
C(2) Hf(1) C(5) 54.5(5) yes
C(2) Hf(1) C(10) 127.3(6) yes
C(2) Hf(1) C(11) 110.7(6) yes
C(2) Hf(1) C(12) 76.9(7) yes
C(2) Hf(1) C(13) 74.8(6) yes
C(2) Hf(1) C(14) 106.3(6) yes
C(3) Hf(1) C(4) 33.9(7) yes
C(3) Hf(1) C(5) 54.7(6) yes
C(3) Hf(1) C(10) 130.9(7) yes
C(3) Hf(1) C(11) 132.6(7) yes
C(3) Hf(1) C(12) 99.8(7) yes
C(3) Hf(1) C(13) 81.8(7) yes
C(3) Hf(1) C(14) 99.8(7) yes
C(4) Hf(1) C(5) 31.6(6) yes
C(4) Hf(1) C(10) 155.0(7) yes
C(4) Hf(1) C(11) 165.1(7) yes
C(4) Hf(1) C(12) 130.9(7) yes
C(4) Hf(1) C(13) 115.5(7) yes
C(4) Hf(1) C(14) 125.3(7) yes
C(5) Hf(1) C(10) 173.3(6) yes
C(5) Hf(1) C(11) 144.6(6) yes
C(5) Hf(1) C(12) 123.2(6) yes
C(5) Hf(1) C(13) 129.3(6) yes
C(5) Hf(1) C(14) 154.4(6) yes
C(10) Hf(1) C(11) 30.0(7) yes
C(10) Hf(1) C(12) 54.8(7) yes
C(10) Hf(1) C(13) 53.5(7) yes
C(10) Hf(1) C(14) 31.7(7) yes
C(11) Hf(1) C(12) 34.2(7) yes
C(11) Hf(1) C(13) 53.3(7) yes
C(11) Hf(1) C(14) 52.8(7) yes
C(12) Hf(1) C(13) 33.4(7) yes
C(12) Hf(1) C(14) 57.5(7) yes
C(13) Hf(1) C(14) 35.0(7) yes
Cl(11) Hf(2) Cl(12) 94.9(2) yes
Cl(11) Hf(2) C(39) 86.9(4) yes
Cl(11) Hf(2) C(40) 81.3(4) yes
Cl(11) Hf(2) C(41) 108.2(6) yes
Cl(11) Hf(2) C(42) 136.6(5) yes
Cl(11) Hf(2) C(43) 116.7(4) yes
Cl(11) Hf(2) C(48) 127.8(4) yes
Cl(11) Hf(2) C(49) 124.3(5) yes
Cl(11) Hf(2) C(50) 93.7(5) yes
Cl(11) Hf(2) C(51) 77.9(4) yes
Cl(11) Hf(2) C(52) 98.2(4) yes
Cl(12) Hf(2) C(39) 93.7(4) yes
Cl(12) Hf(2) C(40) 125.2(5) yes
Cl(12) Hf(2) C(41) 136.0(6) yes
Cl(12) Hf(2) C(42) 106.8(5) yes
Cl(12) Hf(2) C(43) 84.4(5) yes
Cl(12) Hf(2) C(48) 89.7(4) yes
Cl(12) Hf(2) C(49) 121.8(5) yes
Cl(12) Hf(2) C(50) 135.4(5) yes
Cl(12) Hf(2) C(51) 106.7(5) yes
Cl(12) Hf(2) C(52) 82.2(5) yes
C(39) Hf(2) C(40) 31.7(6) yes
C(39) Hf(2) C(41) 52.3(7) yes
C(39) Hf(2) C(42) 55.2(6) yes
C(39) Hf(2) C(43) 30.7(6) yes
C(39) Hf(2) C(48) 144.8(6) yes
C(39) Hf(2) C(49) 125.8(6) yes
C(39) Hf(2) C(50) 130.4(6) yes
C(39) Hf(2) C(51) 155.4(6) yes
C(39) Hf(2) C(52) 173.7(6) yes
C(40) Hf(2) C(41) 31.8(7) yes
C(40) Hf(2) C(42) 55.4(6) yes
C(40) Hf(2) C(43) 51.7(6) yes
C(40) Hf(2) C(48) 134.8(6) yes
C(40) Hf(2) C(49) 103.8(6) yes
C(40) Hf(2) C(50) 99.3(6) yes
C(40) Hf(2) C(51) 125.3(7) yes
C(40) Hf(2) C(52) 152.6(7) yes
C(41) Hf(2) C(42) 33.3(8) yes
C(41) Hf(2) C(43) 51.9(7) yes
C(41) Hf(2) C(48) 103.5(7) yes
C(41) Hf(2) C(49) 74.8(7) yes
C(41) Hf(2) C(50) 81.0(7) yes
C(41) Hf(2) C(51) 114.4(7) yes
C(41) Hf(2) C(52) 128.5(7) yes
C(42) Hf(2) C(43) 33.7(6) yes
C(42) Hf(2) C(48) 90.2(6) yes
C(42) Hf(2) C(49) 74.7(7) yes
C(42) Hf(2) C(50) 96.1(7) yes
C(42) Hf(2) C(51) 127.7(6) yes
C(42) Hf(2) C(52) 121.3(6) yes
C(43) Hf(2) C(48) 115.5(6) yes
C(43) Hf(2) C(49) 107.9(6) yes
C(43) Hf(2) C(50) 129.0(6) yes
C(43) Hf(2) C(51) 161.4(6) yes
C(43) Hf(2) C(52) 143.4(6) yes
C(48) Hf(2) C(49) 32.9(6) yes
C(48) Hf(2) C(50) 51.7(6) yes
C(48) Hf(2) C(51) 51.2(6) yes
C(48) Hf(2) C(52) 31.1(5) yes
C(49) Hf(2) C(50) 30.6(6) yes
C(49) Hf(2) C(51) 53.6(6) yes
C(49) Hf(2) C(52) 53.9(6) yes
C(50) Hf(2) C(51) 33.9(6) yes
C(50) Hf(2) C(52) 53.3(6) yes
C(51) Hf(2) C(52) 30.7(6) yes
Cl(3) Mo(1) Cl(4) 83.50(17) yes
Cl(3) Mo(1) Cl(5) 151.65(18) yes
Cl(3) Mo(1) Cl(6) 86.33(18) yes
Cl(3) Mo(1) P(1) 79.77(17) yes
Cl(3) Mo(1) C(19) 77.5(5) yes
Cl(3) Mo(1) C(20) 84.4(6) yes
Cl(3) Mo(1) C(21) 115.8(5) yes
Cl(3) Mo(1) C(22) 133.4(5) yes
Cl(3) Mo(1) C(23) 106.5(5) yes
Cl(4) Mo(1) Cl(5) 84.83(16) yes
Cl(4) Mo(1) Cl(6) 151.96(19) yes
Cl(4) Mo(1) P(1) 79.34(17) yes
Cl(4) Mo(1) C(19) 113.8(5) yes
Cl(4) Mo(1) C(20) 81.3(6) yes
Cl(4) Mo(1) C(21) 77.0(5) yes
Cl(4) Mo(1) C(22) 108.9(6) yes
Cl(4) Mo(1) C(23) 134.5(5) yes
Cl(5) Mo(1) Cl(6) 92.06(17) yes
Cl(5) Mo(1) P(1) 72.71(16) yes
Cl(5) Mo(1) C(19) 130.8(5) yes
Cl(5) Mo(1) C(20) 119.2(6) yes
Cl(5) Mo(1) C(21) 86.4(5) yes
Cl(5) Mo(1) C(22) 74.9(5) yes
Cl(5) Mo(1) C(23) 100.2(5) yes
Cl(6) Mo(1) P(1) 73.16(17) yes
Cl(6) Mo(1) C(19) 89.2(5) yes
Cl(6) Mo(1) C(20) 123.6(6) yes
Cl(6) Mo(1) C(21) 130.7(5) yes
Cl(6) Mo(1) C(22) 97.0(6) yes
Cl(6) Mo(1) C(23) 73.5(5) yes
P(1) Mo(1) C(19) 152.0(5) yes
P(1) Mo(1) C(20) 156.2(6) yes
P(1) Mo(1) C(21) 149.6(5) yes
P(1) Mo(1) C(22) 145.7(5) yes
P(1) Mo(1) C(23) 145.6(5) yes
C(19) Mo(1) C(20) 34.6(8) yes
C(19) Mo(1) C(21) 57.4(7) yes
C(19) Mo(1) C(22) 56.1(7) yes
C(19) Mo(1) C(23) 34.1(7) yes
C(20) Mo(1) C(21) 32.8(7) yes
C(20) Mo(1) C(22) 55.2(7) yes
C(20) Mo(1) C(23) 56.6(7) yes
C(21) Mo(1) C(22) 35.3(7) yes
C(21) Mo(1) C(23) 58.4(7) yes
C(22) Mo(1) C(23) 34.1(7) yes
Cl(7) Mo(2) Cl(8) 85.16(19) yes
Cl(7) Mo(2) Cl(9) 150.68(19) yes
Cl(7) Mo(2) Cl(10) 87.10(18) yes
Cl(7) Mo(2) P(2) 76.50(17) yes
Cl(7) Mo(2) C(29) 78.9(5) yes
Cl(7) Mo(2) C(30) 82.4(5) yes
Cl(7) Mo(2) C(31) 114.9(4) yes
Cl(7) Mo(2) C(32) 134.4(6) yes
Cl(7) Mo(2) C(33) 109.9(6) yes
Cl(8) Mo(2) Cl(9) 86.1(2) yes
Cl(8) Mo(2) Cl(10) 153.13(18) yes
Cl(8) Mo(2) P(2) 79.64(17) yes
Cl(8) Mo(2) C(29) 114.4(5) yes
Cl(8) Mo(2) C(30) 80.6(5) yes
Cl(8) Mo(2) C(31) 75.8(4) yes
Cl(8) Mo(2) C(32) 103.2(6) yes
Cl(8) Mo(2) C(33) 131.6(5) yes
Cl(9) Mo(2) Cl(10) 88.22(18) yes
Cl(9) Mo(2) P(2) 74.41(17) yes
Cl(9) Mo(2) C(29) 130.0(5) yes
Cl(9) Mo(2) C(30) 123.6(5) yes
Cl(9) Mo(2) C(31) 89.8(5) yes
Cl(9) Mo(2) C(32) 74.9(6) yes
Cl(9) Mo(2) C(33) 96.8(6) yes
Cl(10) Mo(2) P(2) 73.54(16) yes
Cl(10) Mo(2) C(29) 89.1(5) yes
Cl(10) Mo(2) C(30) 123.7(5) yes
Cl(10) Mo(2) C(31) 130.4(4) yes
Cl(10) Mo(2) C(32) 100.6(5) yes
Cl(10) Mo(2) C(33) 75.2(5) yes
P(2) Mo(2) C(29) 150.4(5) yes
P(2) Mo(2) C(30) 152.1(5) yes
P(2) Mo(2) C(31) 151.7(5) yes
P(2) Mo(2) C(32) 148.9(6) yes
P(2) Mo(2) C(33) 147.7(5) yes
C(29) Mo(2) C(30) 34.6(7) yes
C(29) Mo(2) C(31) 56.1(6) yes
C(29) Mo(2) C(32) 56.6(8) yes
C(29) Mo(2) C(33) 35.0(8) yes
C(30) Mo(2) C(31) 33.8(6) yes
C(30) Mo(2) C(32) 55.9(7) yes
C(30) Mo(2) C(33) 57.6(7) yes
C(31) Mo(2) C(32) 32.2(6) yes
C(31) Mo(2) C(33) 55.9(6) yes
C(32) Mo(2) C(33) 34.3(8) yes
Cl(13) Mo(3) Cl(14) 84.81(18) yes
Cl(13) Mo(3) Cl(15) 152.79(19) yes
Cl(13) Mo(3) Cl(16) 88.5(2) yes
Cl(13) Mo(3) P(3) 79.86(17) yes
Cl(13) Mo(3) C(57) 76.9(5) yes
Cl(13) Mo(3) C(58) 84.9(5) yes
Cl(13) Mo(3) C(59) 118.7(6) yes
Cl(13) Mo(3) C(60) 129.9(5) yes
Cl(13) Mo(3) C(61) 103.0(5) yes
Cl(14) Mo(3) Cl(15) 87.12(18) yes
Cl(14) Mo(3) Cl(16) 150.90(19) yes
Cl(14) Mo(3) P(3) 72.77(17) yes
Cl(14) Mo(3) C(57) 111.9(5) yes
Cl(14) Mo(3) C(58) 80.6(5) yes
Cl(14) Mo(3) C(59) 80.3(5) yes
Cl(14) Mo(3) C(60) 114.0(5) yes
Cl(14) Mo(3) C(61) 133.0(6) yes
Cl(15) Mo(3) Cl(16) 86.02(18) yes
Cl(15) Mo(3) P(3) 72.92(16) yes
Cl(15) Mo(3) C(57) 130.1(5) yes
Cl(15) Mo(3) C(58) 119.3(5) yes
Cl(15) Mo(3) C(59) 85.3(6) yes
Cl(15) Mo(3) C(60) 76.9(5) yes
Cl(15) Mo(3) C(61) 101.5(5) yes
Cl(16) Mo(3) P(3) 78.18(18) yes
Cl(16) Mo(3) C(57) 93.9(5) yes
Cl(16) Mo(3) C(58) 127.0(5) yes
Cl(16) Mo(3) C(59) 127.2(5) yes
Cl(16) Mo(3) C(60) 91.9(5) yes
Cl(16) Mo(3) C(61) 76.1(6) yes
P(3) Mo(3) C(57) 155.6(5) yes
P(3) Mo(3) C(58) 150.3(5) yes
P(3) Mo(3) C(59) 145.8(6) yes
P(3) Mo(3) C(60) 148.8(5) yes
P(3) Mo(3) C(61) 154.0(6) yes
C(57) Mo(3) C(58) 33.4(7) yes
C(57) Mo(3) C(59) 55.7(8) yes
C(57) Mo(3) C(60) 53.1(7) yes
C(57) Mo(3) C(61) 32.3(7) yes
C(58) Mo(3) C(59) 34.2(7) yes
C(58) Mo(3) C(60) 55.9(6) yes
C(58) Mo(3) C(61) 54.7(7) yes
C(59) Mo(3) C(60) 35.5(7) yes
C(59) Mo(3) C(61) 55.1(8) yes
C(60) Mo(3) C(61) 30.3(7) yes
Cl(17) Mo(4) Cl(18) 83.86(17) yes
Cl(17) Mo(4) Cl(19) 151.89(19) yes
Cl(17) Mo(4) Cl(20) 84.60(16) yes
Cl(17) Mo(4) P(4) 78.35(17) yes
Cl(17) Mo(4) C(67) 78.6(5) yes
Cl(17) Mo(4) C(68) 79.9(6) yes
Cl(17) Mo(4) C(69) 114.2(5) yes
Cl(17) Mo(4) C(70) 133.4(5) yes
Cl(17) Mo(4) C(71) 112.1(6) yes
Cl(18) Mo(4) Cl(19) 86.96(19) yes
Cl(18) Mo(4) Cl(20) 151.52(18) yes
Cl(18) Mo(4) P(4) 79.67(17) yes
Cl(18) Mo(4) C(67) 118.4(5) yes
Cl(18) Mo(4) C(68) 83.8(6) yes
Cl(18) Mo(4) C(69) 77.3(6) yes
Cl(18) Mo(4) C(70) 104.1(5) yes
Cl(18) Mo(4) C(71) 132.4(6) yes
Cl(19) Mo(4) Cl(20) 91.13(18) yes
Cl(19) Mo(4) P(4) 73.87(17) yes
Cl(19) Mo(4) C(67) 128.7(5) yes
Cl(19) Mo(4) C(68) 125.4(6) yes
Cl(19) Mo(4) C(69) 89.4(6) yes
Cl(19) Mo(4) C(70) 74.7(5) yes
Cl(19) Mo(4) C(71) 93.7(6) yes
Cl(20) Mo(4) P(4) 72.53(16) yes
Cl(20) Mo(4) C(67) 84.5(5) yes
Cl(20) Mo(4) C(68) 119.5(6) yes
Cl(20) Mo(4) C(69) 131.1(6) yes
Cl(20) Mo(4) C(70) 102.7(5) yes
Cl(20) Mo(4) C(71) 76.1(6) yes
P(4) Mo(4) C(67) 148.7(5) yes
P(4) Mo(4) C(68) 153.9(6) yes
P(4) Mo(4) C(69) 152.1(6) yes
P(4) Mo(4) C(70) 148.0(5) yes
P(4) Mo(4) C(71) 145.8(6) yes
C(67) Mo(4) C(68) 35.2(7) yes
C(67) Mo(4) C(69) 58.5(7) yes
C(67) Mo(4) C(70) 56.9(7) yes
C(67) Mo(4) C(71) 35.7(7) yes
C(68) Mo(4) C(69) 36.1(7) yes
C(68) Mo(4) C(70) 56.1(7) yes
C(68) Mo(4) C(71) 57.5(8) yes
C(69) Mo(4) C(70) 31.5(7) yes
C(69) Mo(4) C(71) 55.1(8) yes
C(70) Mo(4) C(71) 32.6(7) yes
Mo(1) P(1) C(1) 113.5(7) yes
Mo(1) P(1) C(6) 113.6(8) yes
Mo(1) P(1) C(8) 117.3(6) yes
C(1) P(1) C(6) 101.2(10) yes
C(1) P(1) C(8) 100.6(8) yes
C(6) P(1) C(8) 108.8(10) yes
Mo(2) P(2) C(10) 111.7(7) yes
Mo(2) P(2) C(15) 117.8(8) yes
Mo(2) P(2) C(17) 111.9(9) yes
C(10) P(2) C(15) 105.3(10) yes
C(10) P(2) C(17) 102.4(11) yes
C(15) P(2) C(17) 106.5(11) yes
Mo(3) P(3) C(39) 111.2(6) yes
Mo(3) P(3) C(44) 115.8(8) yes
Mo(3) P(3) C(46) 111.7(7) yes
C(39) P(3) C(44) 108.2(10) yes
C(39) P(3) C(46) 103.4(9) yes
C(44) P(3) C(46) 105.7(11) yes
Mo(4) P(4) C(48) 111.3(6) yes
Mo(4) P(4) C(53) 110.6(7) yes
Mo(4) P(4) C(55) 115.1(8) yes
C(48) P(4) C(53) 108.2(9) yes
C(48) P(4) C(55) 99.7(9) yes
C(53) P(4) C(55) 111.2(11) yes
Hf(1) C(1) P(1) 138.5(10) yes
Hf(1) C(1) C(2) 70.2(10) yes
Hf(1) C(1) C(5) 71.3(9) yes
P(1) C(1) C(2) 125.3(12) yes
P(1) C(1) C(5) 126.8(12) yes
C(2) C(1) C(5) 104.6(14) yes
Hf(1) C(2) C(1) 76.3(10) yes
Hf(1) C(2) C(3) 70.8(12) yes
C(1) C(2) C(3) 108.5(15) yes
Hf(1) C(3) C(2) 76.3(12) yes
Hf(1) C(3) C(4) 75.1(12) yes
C(2) C(3) C(4) 107.7(17) yes
Hf(1) C(4) C(3) 71.0(12) yes
Hf(1) C(4) C(5) 75.7(11) yes
C(3) C(4) C(5) 108.8(17) yes
Hf(1) C(5) C(1) 76.0(9) yes
Hf(1) C(5) C(4) 72.8(11) yes
C(1) C(5) C(4) 110.3(15) yes
P(1) C(6) C(7) 119.1(17) yes
P(1) C(8) C(9) 114.4(13) yes
Hf(1) C(10) P(2) 129.3(10) yes
Hf(1) C(10) C(11) 69.4(12) yes
Hf(1) C(10) C(14) 68.2(11) yes
P(2) C(10) C(11) 134.8(18) yes
P(2) C(10) C(14) 117.2(16) yes
C(11) C(10) C(14) 107.9(19) yes
Hf(1) C(11) C(10) 80.6(13) yes
Hf(1) C(11) C(12) 68.9(12) yes
C(10) C(11) C(12) 114(2) yes
Hf(1) C(12) C(11) 76.9(11) yes
Hf(1) C(12) C(13) 73.1(12) yes
C(11) C(12) C(13) 102.2(17) yes
Hf(1) C(13) C(12) 73.5(11) yes
Hf(1) C(13) C(14) 75.9(10) yes
C(12) C(13) C(14) 111.2(17) yes
Hf(1) C(14) C(10) 80.1(11) yes
Hf(1) C(14) C(13) 69.1(9) yes
C(10) C(14) C(13) 104.5(17) yes
P(2) C(15) C(16) 117.9(16) yes
P(2) C(17) C(18) 111(2) yes
Mo(1) C(19) C(20) 71.8(12) yes
Mo(1) C(19) C(23) 75.8(11) yes
Mo(1) C(19) C(24) 128.5(16) yes
C(20) C(19) C(23) 107.6(17) yes
C(20) C(19) C(24) 130(2) yes
C(23) C(19) C(24) 121.4(19) yes
Mo(1) C(20) C(19) 73.7(12) yes
Mo(1) C(20) C(21) 72.9(12) yes
Mo(1) C(20) C(25) 124.2(16) yes
C(19) C(20) C(21) 112.2(18) yes
C(19) C(20) C(25) 124(2) yes
C(21) C(20) C(25) 124(2) yes
Mo(1) C(21) C(20) 74.3(12) yes
Mo(1) C(21) C(22) 74.1(11) yes
Mo(1) C(21) C(26) 126.3(14) yes
C(20) C(21) C(22) 105.5(17) yes
C(20) C(21) C(26) 127.4(18) yes
C(22) C(21) C(26) 125.9(17) yes
Mo(1) C(22) C(21) 70.6(11) yes
Mo(1) C(22) C(23) 75.5(12) yes
Mo(1) C(22) C(27) 130.2(14) yes
C(21) C(22) C(23) 110.3(16) yes
C(21) C(22) C(27) 123.9(18) yes
C(23) C(22) C(27) 124.7(19) yes
Mo(1) C(23) C(19) 70.1(11) yes
Mo(1) C(23) C(22) 70.4(11) yes
Mo(1) C(23) C(28) 132.6(16) yes
C(19) C(23) C(22) 104.3(16) yes
C(19) C(23) C(28) 127.4(19) yes
C(22) C(23) C(28) 127.2(18) yes
Mo(2) C(29) C(30) 74.2(11) yes
Mo(2) C(29) C(33) 76.4(13) yes
Mo(2) C(29) C(34) 129.5(13) yes
C(30) C(29) C(33) 109.5(17) yes
C(30) C(29) C(34) 130.1(19) yes
C(33) C(29) C(34) 118.1(19) yes
Mo(2) C(30) C(29) 71.2(11) yes
Mo(2) C(30) C(31) 74.7(10) yes
Mo(2) C(30) C(35) 126.9(14) yes
C(29) C(30) C(31) 106.3(16) yes
C(29) C(30) C(35) 126.9(18) yes
C(31) C(30) C(35) 126.0(18) yes
Mo(2) C(31) C(30) 71.5(10) yes
Mo(2) C(31) C(32) 76.7(11) yes
Mo(2) C(31) C(36) 131.1(14) yes
C(30) C(31) C(32) 111.6(17) yes
C(30) C(31) C(36) 126.4(17) yes
C(32) C(31) C(36) 120.3(19) yes
Mo(2) C(32) C(31) 71.1(10) yes
Mo(2) C(32) C(33) 71.2(12) yes
Mo(2) C(32) C(37) 130.9(17) yes
C(31) C(32) C(33) 107.8(19) yes
C(31) C(32) C(37) 129(2) yes
C(33) C(32) C(37) 122.2(19) yes
Mo(2) C(33) C(29) 68.6(11) yes
Mo(2) C(33) C(32) 74.5(13) yes
Mo(2) C(33) C(38) 134.9(16) yes
C(29) C(33) C(32) 104.6(17) yes
C(29) C(33) C(38) 125(3) yes
C(32) C(33) C(38) 128(2) yes
Hf(2) C(39) P(3) 130.2(9) yes
Hf(2) C(39) C(40) 72.2(10) yes
Hf(2) C(39) C(43) 71.5(10) yes
P(3) C(39) C(40) 126.2(13) yes
P(3) C(39) C(43) 126.7(14) yes
C(40) C(39) C(43) 106.1(16) yes
Hf(2) C(40) C(39) 76.0(10) yes
Hf(2) C(40) C(41) 72.2(12) yes
C(39) C(40) C(41) 107.4(17) yes
Hf(2) C(41) C(40) 76.0(13) yes
Hf(2) C(41) C(42) 71.4(13) yes
C(40) C(41) C(42) 112(2) yes
Hf(2) C(42) C(41) 75.3(14) yes
Hf(2) C(42) C(43) 75.7(11) yes
C(41) C(42) C(43) 100.3(18) yes
Hf(2) C(43) C(39) 77.9(11) yes
Hf(2) C(43) C(42) 70.5(11) yes
C(39) C(43) C(42) 113.7(17) yes
P(3) C(44) C(45) 121.1(17) yes
P(3) C(46) C(47) 118.0(16) yes
Hf(2) C(48) P(4) 133.0(9) yes
Hf(2) C(48) C(49) 71.1(10) yes
Hf(2) C(48) C(52) 72.3(10) yes
P(4) C(48) C(49) 123.5(13) yes
P(4) C(48) C(52) 126.6(14) yes
C(49) C(48) C(52) 108.5(15) yes
Hf(2) C(49) C(48) 75.9(10) yes
Hf(2) C(49) C(50) 71.5(12) yes
C(48) C(49) C(50) 105.4(17) yes
Hf(2) C(50) C(49) 77.9(12) yes
Hf(2) C(50) C(51) 75.9(11) yes
C(49) C(50) C(51) 110.5(17) yes
Hf(2) C(51) C(50) 70.2(11) yes
Hf(2) C(51) C(52) 75.0(11) yes
C(50) C(51) C(52) 106.3(15) yes
Hf(2) C(52) C(48) 76.7(11) yes
Hf(2) C(52) C(51) 74.3(12) yes
C(48) C(52) C(51) 109.0(17) yes
P(4) C(53) C(54) 116.3(14) yes
P(4) C(55) C(56) 114.5(16) yes
Mo(3) C(57) C(58) 70.2(11) yes
Mo(3) C(57) C(61) 72.8(12) yes
Mo(3) C(57) C(62) 126.2(14) yes
C(58) C(57) C(61) 106.9(18) yes
C(58) C(57) C(62) 125.7(18) yes
C(61) C(57) C(62) 127(2) yes
Mo(3) C(58) C(57) 76.4(11) yes
Mo(3) C(58) C(59) 69.4(11) yes
Mo(3) C(58) C(63) 119.6(12) yes
C(57) C(58) C(59) 106.9(16) yes
C(57) C(58) C(63) 126.9(16) yes
C(59) C(58) C(63) 126.3(17) yes
Mo(3) C(59) C(58) 76.4(12) yes
Mo(3) C(59) C(60) 75.5(11) yes
Mo(3) C(59) C(64) 126.4(16) yes
C(58) C(59) C(60) 105.6(17) yes
C(58) C(59) C(64) 128.1(18) yes
C(60) C(59) C(64) 124.2(18) yes
Mo(3) C(60) C(59) 69.1(11) yes
Mo(3) C(60) C(61) 77.3(13) yes
Mo(3) C(60) C(65) 127.3(14) yes
C(59) C(60) C(61) 109.1(18) yes
C(59) C(60) C(65) 125.9(18) yes
C(61) C(60) C(65) 124.3(19) yes
Mo(3) C(61) C(57) 75.0(13) yes
Mo(3) C(61) C(60) 72.4(13) yes
Mo(3) C(61) C(66) 131.2(16) yes
C(57) C(61) C(60) 111(2) yes
C(57) C(61) C(66) 120(2) yes
C(60) C(61) C(66) 128(2) yes
Mo(4) C(67) C(68) 73.3(12) yes
Mo(4) C(67) C(71) 75.6(13) yes
Mo(4) C(67) C(72) 123.1(14) yes
C(68) C(67) C(71) 106.1(17) yes
C(68) C(67) C(72) 125.3(18) yes
C(71) C(67) C(72) 128.0(18) yes
Mo(4) C(68) C(67) 71.5(12) yes
Mo(4) C(68) C(69) 72.9(12) yes
Mo(4) C(68) C(73) 124.2(15) yes
C(67) C(68) C(69) 105.8(18) yes
C(67) C(68) C(73) 128.0(19) yes
C(69) C(68) C(73) 126.0(18) yes
Mo(4) C(69) C(68) 71.0(11) yes
Mo(4) C(69) C(70) 74.5(12) yes
Mo(4) C(69) C(74) 126.6(16) yes
C(68) C(69) C(70) 107.5(18) yes
C(68) C(69) C(74) 120.0(19) yes
C(70) C(69) C(74) 132(2) yes
Mo(4) C(70) C(69) 74.0(12) yes
Mo(4) C(70) C(71) 75.2(13) yes
Mo(4) C(70) C(75) 130.5(13) yes
C(69) C(70) C(71) 114.4(19) yes
C(69) C(70) C(75) 126.2(18) yes
C(71) C(70) C(75) 118.0(18) yes
Mo(4) C(71) C(67) 68.7(12) yes
Mo(4) C(71) C(70) 72.2(13) yes
Mo(4) C(71) C(76) 129.8(16) yes
C(67) C(71) C(70) 106.1(19) yes
C(67) C(71) C(76) 122(2) yes
C(70) C(71) C(76) 131(2) yes
Cl(21) C(77) Cl(22) 131(4) yes
Hf(1) C(2) H(1) 123.654 no
C(1) C(2) H(1) 124.419 no
C(3) C(2) H(1) 126.817 no
Hf(1) C(3) H(2) 125.526 no
C(2) C(3) H(2) 122.047 no
C(4) C(3) H(2) 128.811 no
Hf(1) C(4) H(3) 125.311 no
C(3) C(4) H(3) 125.555 no
C(5) C(4) H(3) 125.183 no
Hf(1) C(5) H(4) 123.760 no
C(1) C(5) H(4) 123.343 no
C(4) C(5) H(4) 125.976 no
P(1) C(6) H(5) 119.784 no
P(1) C(6) H(6) 115.675 no
C(7) C(6) H(5) 100.374 no
C(7) C(6) H(6) 92.320 no
H(5) C(6) H(6) 105.249 no
C(6) C(7) H(7) 104.936 no
C(6) C(7) H(8) 109.810 no
C(6) C(7) H(9) 113.647 no
H(7) C(7) H(8) 109.449 no
H(7) C(7) H(9) 109.423 no
H(8) C(7) H(9) 109.442 no
P(1) C(8) H(10) 116.256 no
P(1) C(8) H(11) 117.749 no
C(9) C(8) H(10) 100.086 no
C(9) C(8) H(11) 99.492 no
H(10) C(8) H(11) 106.225 no
C(8) C(9) H(12) 109.572 no
C(8) C(9) H(13) 108.704 no
C(8) C(9) H(14) 110.222 no
H(12) C(9) H(13) 109.464 no
H(12) C(9) H(14) 109.437 no
H(13) C(9) H(14) 109.425 no
Hf(1) C(11) H(15) 123.432 no
C(10) C(11) H(15) 120.215 no
C(12) C(11) H(15) 125.988 no
Hf(1) C(12) H(16) 127.910 no
C(11) C(12) H(16) 126.996 no
C(13) C(12) H(16) 128.232 no
Hf(1) C(13) H(17) 120.686 no
C(12) C(13) H(17) 122.516 no
C(14) C(13) H(17) 126.150 no
Hf(1) C(14) H(18) 125.649 no
C(10) C(14) H(18) 133.402 no
C(13) C(14) H(18) 120.332 no
P(2) C(15) H(19) 120.003 no
P(2) C(15) H(20) 117.650 no
C(16) C(15) H(19) 100.138 no
C(16) C(15) H(20) 91.650 no
H(19) C(15) H(20) 104.682 no
C(15) C(16) H(21) 103.303 no
C(15) C(16) H(22) 112.546 no
C(15) C(16) H(23) 112.459 no
H(21) C(16) H(22) 109.465 no
H(21) C(16) H(23) 109.446 no
H(22) C(16) H(23) 109.421 no
P(2) C(17) H(24) 112.940 no
P(2) C(17) H(25) 111.452 no
C(18) C(17) H(24) 107.744 no
C(18) C(17) H(25) 103.688 no
H(24) C(17) H(25) 109.104 no
C(17) C(18) H(26) 106.668 no
C(17) C(18) H(27) 110.982 no
C(17) C(18) H(28) 110.806 no
H(26) C(18) H(27) 109.438 no
H(26) C(18) H(28) 109.428 no
H(27) C(18) H(28) 109.466 no
C(19) C(24) H(29) 109.181 no
C(19) C(24) H(30) 109.040 no
C(19) C(24) H(31) 110.265 no
H(29) C(24) H(30) 109.435 no
H(29) C(24) H(31) 109.455 no
H(30) C(24) H(31) 109.448 no
C(20) C(25) H(32) 110.910 no
C(20) C(25) H(33) 107.959 no
C(20) C(25) H(34) 109.611 no
H(32) C(25) H(33) 109.437 no
H(32) C(25) H(34) 109.440 no
H(33) C(25) H(34) 109.457 no
C(21) C(26) H(35) 108.809 no
C(21) C(26) H(36) 109.323 no
C(21) C(26) H(37) 110.376 no
H(35) C(26) H(36) 109.431 no
H(35) C(26) H(37) 109.439 no
H(36) C(26) H(37) 109.446 no
C(22) C(27) H(38) 112.143 no
C(22) C(27) H(39) 107.872 no
C(22) C(27) H(40) 108.446 no
H(38) C(27) H(39) 109.464 no
H(38) C(27) H(40) 109.448 no
H(39) C(27) H(40) 109.422 no
C(23) C(28) H(41) 113.682 no
C(23) C(28) H(42) 108.311 no
C(23) C(28) H(43) 106.416 no
H(41) C(28) H(42) 109.455 no
H(41) C(28) H(43) 109.452 no
H(42) C(28) H(43) 109.426 no
C(29) C(34) H(44) 108.479 no
C(29) C(34) H(45) 106.012 no
C(29) C(34) H(46) 113.925 no
H(44) C(34) H(45) 109.442 no
H(44) C(34) H(46) 109.441 no
H(45) C(34) H(46) 109.430 no
C(30) C(35) H(47) 107.551 no
C(30) C(35) H(48) 110.002 no
C(30) C(35) H(49) 110.922 no
H(47) C(35) H(48) 109.420 no
H(47) C(35) H(49) 109.454 no
H(48) C(35) H(49) 109.457 no
C(31) C(36) H(50) 109.304 no
C(31) C(36) H(51) 111.885 no
C(31) C(36) H(52) 107.276 no
H(50) C(36) H(51) 109.457 no
H(50) C(36) H(52) 109.445 no
H(51) C(36) H(52) 109.429 no
C(32) C(37) H(53) 107.343 no
C(32) C(37) H(54) 113.493 no
C(32) C(37) H(55) 107.597 no
H(53) C(37) H(54) 109.444 no
H(53) C(37) H(55) 109.440 no
H(54) C(37) H(55) 109.440 no
C(33) C(38) H(56) 112.838 no
C(33) C(38) H(57) 107.419 no
C(33) C(38) H(58) 108.185 no
H(56) C(38) H(57) 109.458 no
H(56) C(38) H(58) 109.426 no
H(57) C(38) H(58) 109.451 no
Hf(2) C(40) H(59) 127.351 no
C(39) C(40) H(59) 129.336 no
C(41) C(40) H(59) 121.961 no
Hf(2) C(41) H(60) 122.490 no
C(40) C(41) H(60) 128.669 no
C(42) C(41) H(60) 119.047 no
Hf(2) C(42) H(61) 125.764 no
C(41) C(42) H(61) 133.103 no
C(43) C(42) H(61) 124.222 no
Hf(2) C(43) H(62) 121.035 no
C(39) C(43) H(62) 121.236 no
C(42) C(43) H(62) 125.092 no
P(3) C(44) H(63) 116.999 no
P(3) C(44) H(64) 113.984 no
C(45) C(44) H(63) 100.331 no
C(45) C(44) H(64) 94.769 no
H(63) C(44) H(64) 106.477 no
C(44) C(45) H(65) 107.205 no
C(44) C(45) H(66) 108.034 no
C(44) C(45) H(67) 113.191 no
H(65) C(45) H(66) 109.441 no
H(65) C(45) H(67) 109.449 no
H(66) C(45) H(67) 109.445 no
P(3) C(46) H(68) 117.331 no
P(3) C(46) H(69) 118.362 no
C(47) C(46) H(68) 97.066 no
C(47) C(46) H(69) 97.097 no
H(68) C(46) H(69) 105.172 no
C(46) C(47) H(70) 108.651 no
C(46) C(47) H(71) 111.204 no
C(46) C(47) H(72) 108.625 no
H(70) C(47) H(71) 109.452 no
H(70) C(47) H(72) 109.438 no
H(71) C(47) H(72) 109.443 no
Hf(2) C(49) H(73) 126.432 no
C(48) C(49) H(73) 124.531 no
C(50) C(49) H(73) 129.080 no
Hf(2) C(50) H(74) 125.975 no
C(49) C(50) H(74) 123.918 no
C(51) C(50) H(74) 123.676 no
Hf(2) C(51) H(75) 123.927 no
C(50) C(51) H(75) 126.590 no
C(52) C(51) H(75) 126.885 no
Hf(2) C(52) H(76) 126.291 no
C(48) C(52) H(76) 125.751 no
C(51) C(52) H(76) 123.836 no
P(4) C(53) H(77) 108.812 no
P(4) C(53) H(78) 110.045 no
C(54) C(53) H(77) 106.987 no
C(54) C(53) H(78) 105.299 no
H(77) C(53) H(78) 109.231 no
C(53) C(54) H(79) 110.282 no
C(53) C(54) H(80) 106.122 no
C(53) C(54) H(81) 112.036 no
H(79) C(54) H(80) 109.447 no
H(79) C(54) H(81) 109.446 no
H(80) C(54) H(81) 109.435 no
P(4) C(55) H(82) 112.681 no
P(4) C(55) H(83) 109.455 no
C(56) C(55) H(82) 104.725 no
C(56) C(55) H(83) 106.064 no
H(82) C(55) H(83) 109.111 no
C(55) C(56) H(84) 109.200 no
C(55) C(56) H(85) 111.490 no
C(55) C(56) H(86) 107.805 no
H(84) C(56) H(85) 109.437 no
H(84) C(56) H(86) 109.444 no
H(85) C(56) H(86) 109.431 no
C(57) C(62) H(87) 113.500 no
C(57) C(62) H(88) 108.176 no
C(57) C(62) H(89) 106.741 no
H(87) C(62) H(88) 109.444 no
H(87) C(62) H(89) 109.447 no
H(88) C(62) H(89) 109.443 no
C(58) C(63) H(90) 110.499 no
C(58) C(63) H(91) 107.836 no
C(58) C(63) H(92) 110.148 no
H(90) C(63) H(91) 109.442 no
H(90) C(63) H(92) 109.447 no
H(91) C(63) H(92) 109.443 no
C(59) C(64) H(93) 109.026 no
C(59) C(64) H(94) 111.413 no
C(59) C(64) H(95) 108.031 no
H(93) C(64) H(94) 109.448 no
H(93) C(64) H(95) 109.441 no
H(94) C(64) H(95) 109.450 no
C(60) C(65) H(96) 98.941 no
C(60) C(65) H(97) 116.007 no
C(60) C(65) H(98) 112.937 no
H(96) C(65) H(97) 109.475 no
H(96) C(65) H(98) 109.438 no
H(97) C(65) H(98) 109.443 no
C(61) C(66) H(99) 107.870 no
C(61) C(66) H(100) 112.653 no
C(61) C(66) H(101) 107.951 no
H(99) C(66) H(100) 109.429 no
H(99) C(66) H(101) 109.445 no
H(100) C(66) H(101) 109.436 no
C(67) C(72) H(102) 115.131 no
C(67) C(72) H(103) 104.907 no
C(67) C(72) H(104) 108.299 no
H(102) C(72) H(103) 109.442 no
H(102) C(72) H(104) 109.439 no
H(103) C(72) H(104) 109.450 no
C(68) C(73) H(105) 107.879 no
C(68) C(73) H(106) 106.839 no
C(68) C(73) H(107) 113.702 no
H(105) C(73) H(106) 109.431 no
H(105) C(73) H(107) 109.462 no
H(106) C(73) H(107) 109.433 no
C(69) C(74) H(108) 108.305 no
C(69) C(74) H(109) 108.721 no
C(69) C(74) H(110) 111.464 no
H(108) C(74) H(109) 109.436 no
H(108) C(74) H(110) 109.440 no
H(109) C(74) H(110) 109.443 no
C(70) C(75) H(111) 107.076 no
C(70) C(75) H(112) 110.283 no
C(70) C(75) H(113) 111.111 no
H(111) C(75) H(112) 109.447 no
H(111) C(75) H(113) 109.435 no
H(112) C(75) H(113) 109.446 no
C(71) C(76) H(114) 106.942 no
C(71) C(76) H(115) 107.592 no
C(71) C(76) H(116) 113.887 no
H(114) C(76) H(115) 109.459 no
H(114) C(76) H(116) 109.433 no
H(115) C(76) H(116) 109.431 no
Cl(21) C(77) H(117) 108.140 no
Cl(21) C(77) H(118) 107.531 no
Cl(22) C(77) H(117) 100.036 no
Cl(22) C(77) H(118) 99.928 no
H(117) C(77) H(118) 108.935 no

loop_
_geom_bond_atom_site_label_1
_geom_bond_atom_site_label_2
_geom_bond_distance
_geom_bond_publ_flag
Hf(1) Cl(1) 2.399(5) yes
Hf(1) Cl(2) 2.414(5) yes
Hf(1) C(1) 2.591(17) yes
Hf(1) C(2) 2.509(18) yes
Hf(1) C(3) 2.44(3) yes
Hf(1) C(4) 2.49(2) yes
Hf(1) C(5) 2.529(16) yes
Hf(1) C(10) 2.70(2) yes
Hf(1) C(11) 2.57(2) yes
Hf(1) C(12) 2.46(2) yes
Hf(1) C(13) 2.453(19) yes
Hf(1) C(14) 2.547(16) yes
Hf(2) Cl(11) 2.403(5) yes
Hf(2) Cl(12) 2.404(6) yes
Hf(2) C(39) 2.600(17) yes
Hf(2) C(40) 2.552(18) yes
Hf(2) C(41) 2.50(3) yes
Hf(2) C(42) 2.45(3) yes
Hf(2) C(43) 2.521(18) yes
Hf(2) C(48) 2.589(16) yes
Hf(2) C(49) 2.526(18) yes
Hf(2) C(50) 2.45(2) yes
Hf(2) C(51) 2.525(19) yes
Hf(2) C(52) 2.535(19) yes
Mo(1) Cl(3) 2.424(5) yes
Mo(1) Cl(4) 2.403(5) yes
Mo(1) Cl(5) 2.410(5) yes
Mo(1) Cl(6) 2.420(6) yes
Mo(1) P(1) 2.696(6) yes
Mo(1) C(19) 2.407(19) yes
Mo(1) C(20) 2.38(3) yes
Mo(1) C(21) 2.366(18) yes
Mo(1) C(22) 2.41(3) yes
Mo(1) C(23) 2.481(19) yes
Mo(2) Cl(7) 2.428(6) yes
Mo(2) Cl(8) 2.398(6) yes
Mo(2) Cl(9) 2.388(6) yes
Mo(2) Cl(10) 2.400(5) yes
Mo(2) P(2) 2.697(5) yes
Mo(2) C(29) 2.359(19) yes
Mo(2) C(30) 2.397(19) yes
Mo(2) C(31) 2.438(14) yes
Mo(2) C(32) 2.51(2) yes
Mo(2) C(33) 2.46(3) yes
Mo(3) Cl(13) 2.404(6) yes
Mo(3) Cl(14) 2.418(6) yes
Mo(3) Cl(15) 2.416(5) yes
Mo(3) Cl(16) 2.406(6) yes
Mo(3) P(3) 2.709(5) yes
Mo(3) C(57) 2.497(19) yes
Mo(3) C(58) 2.417(18) yes
Mo(3) C(59) 2.33(2) yes
Mo(3) C(60) 2.412(18) yes
Mo(3) C(61) 2.47(3) yes
Mo(4) Cl(17) 2.396(5) yes
Mo(4) Cl(18) 2.405(6) yes
Mo(4) Cl(19) 2.422(6) yes
Mo(4) Cl(20) 2.416(5) yes
Mo(4) P(4) 2.702(6) yes
Mo(4) C(67) 2.36(2) yes
Mo(4) C(68) 2.38(3) yes
Mo(4) C(69) 2.41(2) yes
Mo(4) C(70) 2.418(19) yes
Mo(4) C(71) 2.46(3) yes
Cl(21) C(77) 1.51(5) yes
Cl(22) C(77) 1.42(5) yes
P(1) C(1) 1.776(17) yes
P(1) C(6) 1.84(3) yes
P(1) C(8) 1.840(18) yes
P(2) C(10) 1.80(3) yes
P(2) C(15) 1.88(3) yes
P(2) C(17) 1.77(3) yes
P(3) C(39) 1.882(19) yes
P(3) C(44) 1.78(3) yes
P(3) C(46) 1.84(2) yes
P(4) C(48) 1.851(17) yes
P(4) C(53) 1.80(2) yes
P(4) C(55) 1.81(3) yes
C(1) C(2) 1.48(3) yes
C(1) C(5) 1.44(2) yes
C(2) C(3) 1.40(3) yes
C(3) C(4) 1.44(3) yes
C(4) C(5) 1.37(3) yes
C(6) C(7) 1.53(4) yes
C(8) C(9) 1.61(3) yes
C(10) C(11) 1.37(3) yes
C(10) C(14) 1.44(3) yes
C(11) C(12) 1.48(4) yes
C(12) C(13) 1.41(3) yes
C(13) C(14) 1.51(3) yes
C(15) C(16) 1.45(4) yes
C(17) C(18) 1.63(4) yes
C(19) C(20) 1.42(3) yes
C(19) C(23) 1.44(3) yes
C(19) C(24) 1.48(3) yes
C(20) C(21) 1.34(3) yes
C(20) C(25) 1.49(3) yes
C(21) C(22) 1.45(3) yes
C(21) C(26) 1.51(3) yes
C(22) C(23) 1.44(3) yes
C(22) C(27) 1.44(3) yes
C(23) C(28) 1.40(3) yes
C(29) C(30) 1.41(3) yes
C(29) C(33) 1.45(3) yes
C(29) C(34) 1.48(3) yes
C(30) C(31) 1.40(3) yes
C(30) C(35) 1.41(3) yes
C(31) C(32) 1.38(3) yes
C(31) C(36) 1.44(3) yes
C(32) C(33) 1.47(4) yes
C(32) C(37) 1.54(4) yes
C(33) C(38) 1.48(4) yes
C(39) C(40) 1.41(3) yes
C(39) C(43) 1.36(3) yes
C(40) C(41) 1.38(3) yes
C(41) C(42) 1.42(3) yes
C(42) C(43) 1.45(3) yes
C(44) C(45) 1.56(4) yes
C(46) C(47) 1.54(4) yes
C(48) C(49) 1.45(3) yes
C(48) C(52) 1.37(3) yes
C(49) C(50) 1.32(3) yes
C(50) C(51) 1.45(3) yes
C(51) C(52) 1.34(3) yes
C(53) C(54) 1.67(3) yes
C(55) C(56) 1.58(3) yes
C(57) C(58) 1.42(3) yes
C(57) C(61) 1.38(3) yes
C(57) C(62) 1.51(3) yes
C(58) C(59) 1.40(3) yes
C(58) C(63) 1.56(3) yes
C(59) C(60) 1.45(3) yes
C(59) C(64) 1.51(4) yes
C(60) C(61) 1.28(3) yes
C(60) C(65) 1.50(3) yes
C(61) C(66) 1.57(4) yes
C(67) C(68) 1.44(3) yes
C(67) C(71) 1.48(3) yes
C(67) C(72) 1.47(3) yes
C(68) C(69) 1.49(3) yes
C(68) C(73) 1.43(3) yes
C(69) C(70) 1.31(3) yes
C(69) C(74) 1.43(3) yes
C(70) C(71) 1.37(3) yes
C(70) C(75) 1.60(3) yes
C(71) C(76) 1.51(4) yes
C(2) H(1) 0.979 no
C(3) H(2) 0.979 no
C(4) H(3) 0.979 no
C(5) H(4) 0.979 no
C(6) H(5) 0.969 no
C(6) H(6) 0.969 no
C(7) H(7) 0.959 no
C(7) H(8) 0.959 no
C(7) H(9) 0.959 no
C(8) H(10) 0.969 no
C(8) H(11) 0.969 no
C(9) H(12) 0.959 no
C(9) H(13) 0.959 no
C(9) H(14) 0.959 no
C(11) H(15) 0.979 no
C(12) H(16) 0.979 no
C(13) H(17) 0.979 no
C(14) H(18) 0.979 no
C(15) H(19) 0.969 no
C(15) H(20) 0.969 no
C(16) H(21) 0.959 no
C(16) H(22) 0.959 no
C(16) H(23) 0.959 no
C(17) H(24) 0.969 no
C(17) H(25) 0.969 no
C(18) H(26) 0.959 no
C(18) H(27) 0.959 no
C(18) H(28) 0.959 no
C(24) H(29) 0.959 no
C(24) H(30) 0.959 no
C(24) H(31) 0.959 no
C(25) H(32) 0.959 no
C(25) H(33) 0.959 no
C(25) H(34) 0.959 no
C(26) H(35) 0.959 no
C(26) H(36) 0.959 no
C(26) H(37) 0.959 no
C(27) H(38) 0.959 no
C(27) H(39) 0.959 no
C(27) H(40) 0.959 no
C(28) H(41) 0.959 no
C(28) H(42) 0.959 no
C(28) H(43) 0.959 no
C(34) H(44) 0.959 no
C(34) H(45) 0.959 no
C(34) H(46) 0.959 no
C(35) H(47) 0.959 no
C(35) H(48) 0.959 no
C(35) H(49) 0.959 no
C(36) H(50) 0.959 no
C(36) H(51) 0.959 no
C(36) H(52) 0.959 no
C(37) H(53) 0.959 no
C(37) H(54) 0.959 no
C(37) H(55) 0.959 no
C(38) H(56) 0.959 no
C(38) H(57) 0.959 no
C(38) H(58) 0.959 no
C(40) H(59) 0.980 no
C(41) H(60) 0.980 no
C(42) H(61) 0.980 no
C(43) H(62) 0.980 no
C(44) H(63) 0.970 no
C(44) H(64) 0.970 no
C(45) H(65) 0.960 no
C(45) H(66) 0.960 no
C(45) H(67) 0.960 no
C(46) H(68) 0.970 no
C(46) H(69) 0.970 no
C(47) H(70) 0.960 no
C(47) H(71) 0.960 no
C(47) H(72) 0.960 no
C(49) H(73) 0.980 no
C(50) H(74) 0.980 no
C(51) H(75) 0.980 no
C(52) H(76) 0.980 no
C(53) H(77) 0.970 no
C(53) H(78) 0.970 no
C(54) H(79) 0.960 no
C(54) H(80) 0.960 no
C(54) H(81) 0.960 no
C(55) H(82) 0.970 no
C(55) H(83) 0.970 no
C(56) H(84) 0.960 no
C(56) H(85) 0.960 no
C(56) H(86) 0.960 no
C(62) H(87) 0.960 no
C(62) H(88) 0.960 no
C(62) H(89) 0.960 no
C(63) H(90) 0.960 no
C(63) H(91) 0.960 no
C(63) H(92) 0.960 no
C(64) H(93) 0.960 no
C(64) H(94) 0.960 no
C(64) H(95) 0.960 no
C(65) H(96) 0.960 no
C(65) H(97) 0.960 no
C(65) H(98) 0.960 no
C(66) H(99) 0.960 no
C(66) H(100) 0.960 no
C(66) H(101) 0.960 no
C(72) H(102) 0.960 no
C(72) H(103) 0.960 no
C(72) H(104) 0.960 no
C(73) H(105) 0.960 no
C(73) H(106) 0.960 no
C(73) H(107) 0.960 no
C(74) H(108) 0.960 no
C(74) H(109) 0.960 no
C(74) H(110) 0.960 no
C(75) H(111) 0.960 no
C(75) H(112) 0.960 no
C(75) H(113) 0.960 no
C(76) H(114) 0.960 no
C(76) H(115) 0.960 no
C(76) H(116) 0.960 no
C(77) H(117) 0.970 no
C(77) H(118) 0.970 no

loop_
_geom_contact_atom_site_label_1
_geom_contact_atom_site_label_2
_geom_contact_distance
_geom_contact_publ_flag
_geom_contact_site_symmetry_2
Cl(1) C(8) 3.546(18) no .
Cl(1) C(16) 3.59(3) no .
Cl(2) C(17) 3.43(3) no .
Cl(3) C(8) 3.230(17) no .
Cl(3) C(9) 3.46(2) no .
Cl(3) C(24) 3.16(3) no .
Cl(3) C(25) 3.46(3) no .
Cl(4) C(1) 3.115(19) no .
Cl(4) C(2) 3.512(17) no .
Cl(4) C(5) 3.250(17) no .
Cl(4) C(25) 3.29(3) no .
Cl(4) C(26) 3.08(3) no .
Cl(5) C(1) 3.535(17) no .
Cl(5) C(2) 3.342(19) no .
Cl(5) C(6) 3.18(3) no .
Cl(5) C(27) 3.00(3) no .
Cl(6) C(6) 3.29(3) no .
Cl(6) C(9) 3.40(2) no .
Cl(6) C(28) 3.04(3) no .
Cl(7) C(15) 3.19(3) no .
Cl(7) C(16) 3.36(3) no .
Cl(7) C(34) 3.26(3) no .
Cl(7) C(35) 3.39(3) no .
Cl(8) C(17) 3.05(3) no .
Cl(8) C(18) 3.25(4) no .
Cl(8) C(35) 3.35(3) no .
Cl(8) C(36) 3.16(3) no .
Cl(9) C(10) 3.07(2) no .
Cl(9) C(14) 3.246(18) no .
Cl(9) C(37) 3.13(3) no .
Cl(10) C(10) 3.29(3) no .
Cl(10) C(11) 3.23(3) no .
Cl(10) C(16) 3.27(3) no .
Cl(10) C(38) 3.17(3) no .
Cl(11) C(44) 3.47(3) no .
Cl(11) C(45) 3.53(2) no .
Cl(12) C(46) 3.56(2) no .
Cl(13) C(44) 3.17(3) no .
Cl(13) C(45) 3.23(3) no .
Cl(13) C(62) 3.11(3) no .
Cl(13) C(63) 3.51(3) no .
Cl(14) C(46) 3.12(2) no .
Cl(14) C(63) 3.16(3) no .
Cl(14) C(64) 3.26(3) no .
Cl(15) C(39) 3.517(19) no .
Cl(15) C(43) 3.372(19) no .
Cl(15) C(46) 3.19(3) no .
Cl(15) C(64) 3.54(3) no .
Cl(15) C(65) 3.06(3) no .
Cl(16) C(39) 3.065(17) no .
Cl(16) C(40) 3.249(19) no .
Cl(16) C(43) 3.558(17) no .
Cl(16) C(66) 3.15(3) no .
Cl(17) C(48) 3.017(18) no .
Cl(17) C(49) 3.432(19) no .
Cl(17) C(52) 3.244(19) no .
Cl(17) C(72) 3.07(3) no .
Cl(17) C(73) 3.22(2) no .
Cl(18) C(55) 3.14(3) no .
Cl(18) C(56) 3.34(2) no .
Cl(18) C(73) 3.43(3) no .
Cl(18) C(74) 3.02(3) no .
Cl(19) C(53) 3.16(2) no .
Cl(19) C(56) 3.45(3) no .
Cl(19) C(75) 3.04(3) no .
Cl(20) C(48) 3.565(17) no .
Cl(20) C(49) 3.366(19) no .
Cl(20) C(53) 3.15(3) no .
Cl(20) C(72) 3.51(3) no .
Cl(20) C(76) 3.11(3) no .
C(2) C(6) 3.30(3) no .
C(5) C(8) 3.21(3) no .
C(6) C(9) 3.54(3) no .
C(7) C(8) 3.23(3) no .
C(7) C(9) 3.51(3) no .
C(7) C(12) 3.45(4) no .
C(10) C(16) 3.51(4) no .
C(11) C(15) 3.58(4) no .
C(14) C(17) 2.91(3) no .
C(15) C(18) 3.16(5) no .
C(20) C(27) 3.59(3) no .
C(24) C(25) 3.20(4) no .
C(24) C(28) 3.06(4) no .
C(25) C(26) 3.08(4) no .
C(26) C(27) 3.13(3) no .
C(27) C(28) 3.10(3) no .
C(34) C(35) 3.22(4) no .
C(34) C(38) 2.99(4) no .
C(35) C(36) 3.09(4) no .
C(36) C(37) 3.08(4) no .
C(37) C(38) 3.21(4) no .
C(39) C(45) 3.46(3) no .
C(40) C(44) 3.43(3) no .
C(40) C(45) 3.27(3) no .
C(42) C(54) 3.55(3) no .
C(43) C(46) 3.37(3) no .
C(44) C(47) 3.06(4) no .
C(49) C(53) 3.46(3) no .
C(52) C(55) 3.14(3) no .
C(53) C(56) 3.47(3) no .
C(54) C(55) 3.27(4) no .
C(54) C(56) 3.51(3) no .
C(62) C(63) 3.23(3) no .
C(62) C(66) 3.08(4) no .
C(63) C(64) 3.26(3) no .
C(64) C(65) 3.18(4) no .
C(65) C(66) 3.08(4) no .
C(72) C(73) 3.17(3) no .
C(72) C(76) 3.19(3) no .
C(73) C(74) 3.05(3) no .
C(74) C(75) 3.22(4) no .
C(75) C(76) 3.13(4) no .
Cl(2) C(6) 3.42(3) no 1_455
Cl(5) C(4) 3.49(2) no 1_655
Cl(6) C(63) 3.60(2) no 2_756
Cl(7) C(38) 3.59(3) no 1_455
Cl(9) C(50) 3.520(19) no .
Cl(11) C(53) 3.57(2) no 1_455
Cl(14) C(65) 3.36(3) no 1_455
Cl(16) C(3) 3.55(2) no .
Cl(17) C(76) 3.55(3) no 1_455
Cl(18) Cl(21) 3.574(14) no 1_556
Cl(20) C(51) 3.495(18) no 1_655
Cl(21) Cl(18) 3.574(14) no 1_554
C(3) Cl(16) 3.55(2) no .
C(4) Cl(5) 3.49(2) no 1_455
C(6) Cl(2) 3.42(3) no 1_655
C(7) C(26) 3.38(3) no 2_756
C(9) C(57) 3.52(3) no 2_756
C(9) C(58) 3.58(3) no 2_756
C(9) C(59) 3.49(3) no 2_756
C(9) C(60) 3.31(3) no 2_756
C(9) C(61) 3.37(3) no 2_756
C(14) C(40) 3.54(3) no .
C(16) C(22) 3.58(3) no 2_756
C(16) C(23) 3.48(3) no 2_756
C(22) C(16) 3.58(3) no 2_746
C(23) C(16) 3.48(3) no 2_746
C(26) C(7) 3.38(3) no 2_746
C(29) C(56) 3.49(3) no 2_757
C(30) C(56) 3.45(3) no 2_757
C(31) C(56) 3.43(3) no 2_757
C(32) C(56) 3.43(4) no 2_757
C(33) C(56) 3.48(3) no 2_757
C(38) Cl(7) 3.59(3) no 1_655
C(40) C(14) 3.54(3) no .
C(47) C(73) 3.54(4) no 2_647
C(50) Cl(9) 3.520(19) no .
C(51) Cl(20) 3.495(18) no 1_455
C(53) Cl(11) 3.57(2) no 1_655
C(56) C(29) 3.49(3) no 2_747
C(56) C(30) 3.45(3) no 2_747
C(56) C(31) 3.43(3) no 2_747
C(56) C(32) 3.43(4) no 2_747
C(56) C(33) 3.48(3) no 2_747
C(57) C(9) 3.52(3) no 2_746
C(58) C(9) 3.58(3) no 2_746
C(59) C(9) 3.49(3) no 2_746
C(60) C(9) 3.31(3) no 2_746
C(61) C(9) 3.37(3) no 2_746
C(63) Cl(6) 3.60(2) no 2_746
C(65) Cl(14) 3.36(3) no 1_655
C(73) C(47) 3.54(4) no 2_657
C(76) Cl(17) 3.55(3) no 1_655
Hf(1) H(7) 3.5952 no .
Mo(1) H(29) 3.5237 no .
Mo(1) H(32) 3.4272 no .
Mo(1) H(37) 3.4967 no .
Mo(1) H(43) 3.5521 no .
Mo(2) H(25) 3.5922 no .
Mo(2) H(44) 3.4706 no .
Mo(2) H(49) 3.4714 no .
Mo(2) H(52) 3.5420 no .
Mo(3) H(92) 3.3851 no .
Mo(3) H(95) 3.4920 no .
Mo(3) H(96) 3.3551 no .
Mo(4) H(78) 3.5985 no .
Mo(4) H(102) 3.4863 no .
Mo(4) H(107) 3.4231 no .
Mo(4) H(110) 3.5560 no .
Mo(4) H(114) 3.5903 no .
Cl(1) H(4) 3.1947 no .
Cl(1) H(7) 3.2609 no .
Cl(1) H(11) 2.7383 no .
Cl(1) H(15) 3.1389 no .
Cl(1) H(19) 3.1125 no .
Cl(1) H(21) 2.8812 no .
Cl(2) H(3) 2.9486 no .
Cl(2) H(18) 3.3041 no .
Cl(2) H(19) 3.3389 no .
Cl(2) H(24) 2.5798 no .
Cl(3) H(10) 2.8051 no .
Cl(3) H(12) 2.8322 no .
Cl(3) H(29) 2.5045 no .
Cl(3) H(32) 3.3553 no .
Cl(3) H(33) 3.2146 no .
Cl(4) H(4) 3.4884 no .
Cl(4) H(32) 2.6382 no .
Cl(4) H(36) 3.5492 no .
Cl(4) H(37) 2.4350 no .
Cl(5) H(1) 2.8628 no .
Cl(5) H(5) 3.0242 no .
Cl(5) H(6) 3.2692 no .
Cl(5) H(36) 3.3770 no .
Cl(5) H(38) 2.7278 no .
Cl(5) H(39) 2.9095 no .
Cl(6) H(6) 2.7650 no .
Cl(6) H(12) 2.8162 no .
Cl(6) H(14) 3.3341 no .
Cl(6) H(42) 3.0960 no .
Cl(6) H(43) 2.5693 no .
Cl(7) H(20) 2.7767 no .
Cl(7) H(23) 2.7500 no .
Cl(7) H(28) 3.3973 no .
Cl(7) H(44) 3.0580 no .
Cl(7) H(45) 3.0682 no .
Cl(7) H(48) 3.0954 no .
Cl(7) H(49) 3.3683 no .
Cl(8) H(25) 2.5082 no .
Cl(8) H(28) 2.6777 no .
Cl(8) H(49) 2.7473 no .
Cl(8) H(51) 3.0326 no .
Cl(8) H(52) 2.9414 no .
Cl(9) H(18) 3.2990 no .
Cl(9) H(25) 3.2610 no .
Cl(9) H(52) 3.3860 no .
Cl(9) H(53) 2.6125 no .
Cl(9) H(54) 3.3542 no .
Cl(10) H(15) 2.7530 no .
Cl(10) H(21) 3.1446 no .
Cl(10) H(23) 2.6924 no .
Cl(10) H(44) 3.1929 no .
Cl(10) H(57) 3.4241 no .
Cl(10) H(58) 2.6153 no .
Cl(11) H(59) 3.2883 no .
Cl(11) H(64) 2.7406 no .
Cl(11) H(67) 3.0134 no .
Cl(11) H(72) 3.4505 no .
Cl(11) H(75) 2.9977 no .
Cl(12) H(62) 3.2085 no .
Cl(12) H(69) 2.7403 no .
Cl(12) H(72) 3.2766 no .
Cl(12) H(76) 3.2536 no .
Cl(12) H(79) 3.2255 no .
Cl(12) H(83) 2.7210 no .
Cl(13) H(63) 2.9268 no .
Cl(13) H(65) 2.4870 no .
Cl(13) H(87) 2.5292 no .
Cl(13) H(88) 3.4712 no .
Cl(13) H(92) 2.8793 no .
Cl(14) H(63) 3.3993 no .
Cl(14) H(68) 2.6108 no .
Cl(14) H(70) 3.3622 no .
Cl(14) H(91) 2.9696 no .
Cl(14) H(92) 2.9140 no .
Cl(14) H(95) 2.6353 no .
Cl(15) H(62) 2.8438 no .
Cl(15) H(68) 2.9550 no .
Cl(15) H(69) 3.3607 no .
Cl(15) H(94) 3.1701 no .
Cl(15) H(96) 2.6381 no .
Cl(15) H(97) 3.0070 no .
Cl(16) H(59) 3.3668 no .
Cl(16) H(96) 3.4117 no .
Cl(16) H(100) 3.3030 no .
Cl(16) H(101) 2.6911 no .
Cl(17) H(76) 3.4623 no .
Cl(17) H(102) 3.0169 no .
Cl(17) H(103) 2.7286 no .
Cl(17) H(106) 2.9975 no .
Cl(17) H(107) 3.0829 no .
Cl(18) H(82) 2.7044 no .
Cl(18) H(84) 2.7032 no .
Cl(18) H(107) 2.8297 no .
Cl(18) H(109) 2.7897 no .
Cl(18) H(110) 2.8516 no .
Cl(19) H(78) 2.4832 no .
Cl(19) H(84) 2.8730 no .
Cl(19) H(86) 3.3520 no .
Cl(19) H(110) 3.5193 no .
Cl(19) H(112) 3.0955 no .
Cl(19) H(113) 2.6950 no .
Cl(20) H(73) 2.8066 no .
Cl(20) H(77) 2.8135 no .
Cl(20) H(78) 3.1416 no .
Cl(20) H(102) 2.9700 no .
Cl(20) H(114) 2.7221 no .
Cl(20) H(115) 3.0559 no .
P(1) H(1) 3.1330 no .
P(1) H(4) 3.1164 no .
P(1) H(7) 3.0642 no .
P(1) H(9) 3.0953 no .
P(1) H(12) 3.0518 no .
P(1) H(14) 3.0709 no .
P(2) H(15) 3.1576 no .
P(2) H(18) 3.0690 no .
P(2) H(21) 2.9667 no .
P(2) H(23) 3.0151 no .
P(2) H(26) 2.9439 no .
P(2) H(28) 2.9662 no .
P(3) H(59) 3.2327 no .
P(3) H(62) 3.0693 no .
P(3) H(65) 3.0990 no .
P(3) H(67) 3.1195 no .
P(3) H(70) 3.0443 no .
P(3) H(72) 3.0535 no .
P(4) H(73) 3.1194 no .
P(4) H(76) 3.1291 no .
P(4) H(79) 3.1349 no .
P(4) H(81) 3.1604 no .
P(4) H(84) 3.0160 no .
P(4) H(86) 2.9736 no .
C(1) H(2) 3.2593 no .
C(1) H(3) 3.2408 no .
C(1) H(5) 2.9112 no .
C(1) H(7) 3.3250 no .
C(1) H(10) 3.1178 no .
C(1) H(11) 2.9727 no .
C(1) H(16) 3.5940 no .
C(2) H(3) 3.2291 no .
C(2) H(4) 3.2502 no .
C(2) H(5) 2.9580 no .
C(2) H(16) 3.1687 no .
C(2) H(17) 2.8795 no .
C(3) H(4) 3.2304 no .
C(3) H(17) 3.0446 no .
C(4) H(1) 3.2406 no .
C(5) H(1) 3.2500 no .
C(5) H(2) 3.2283 no .
C(5) H(10) 3.1553 no .
C(5) H(11) 3.2822 no .
C(6) H(1) 3.0869 no .
C(6) H(11) 3.2049 no .
C(6) H(14) 3.1643 no .
C(6) H(16) 2.9289 no .
C(7) H(11) 3.0338 no .
C(7) H(14) 2.8877 no .
C(7) H(16) 2.8105 no .
C(8) H(4) 2.9184 no .
C(8) H(6) 3.4664 no .
C(8) H(7) 3.2660 no .
C(8) H(9) 2.9251 no .
C(9) H(9) 2.8301 no .
C(10) H(16) 3.3056 no .
C(10) H(17) 3.2735 no .
C(10) H(19) 3.1627 no .
C(10) H(21) 3.0831 no .
C(10) H(24) 2.7610 no .
C(10) H(25) 3.2102 no .
C(11) H(7) 3.0423 no .
C(11) H(17) 3.1955 no .
C(11) H(18) 3.2357 no .
C(11) H(21) 2.9245 no .
C(12) H(1) 2.9653 no .
C(12) H(5) 3.0242 no .
C(12) H(7) 2.7420 no .
C(12) H(8) 3.5700 no .
C(12) H(18) 3.3115 no .
C(13) H(1) 2.9227 no .
C(13) H(2) 3.2974 no .
C(13) H(15) 3.2019 no .
C(14) H(15) 3.1997 no .
C(14) H(16) 3.3526 no .
C(14) H(24) 2.5531 no .
C(14) H(25) 3.1047 no .
C(15) H(15) 3.4451 no .
C(15) H(24) 3.2633 no .
C(15) H(26) 2.7005 no .
C(15) H(28) 3.3168 no .
C(16) H(15) 3.1369 no .
C(17) H(18) 2.6432 no .
C(17) H(19) 3.1994 no .
C(17) H(20) 3.2917 no .
C(18) H(19) 3.3643 no .
C(18) H(20) 3.0440 no .
C(19) H(32) 3.2116 no .
C(19) H(33) 2.5957 no .
C(19) H(34) 3.1379 no .
C(19) H(41) 3.1337 no .
C(19) H(42) 2.5964 no .
C(19) H(43) 3.1603 no .
C(20) H(29) 2.9018 no .
C(20) H(30) 3.3609 no .
C(20) H(31) 2.8885 no .
C(20) H(35) 2.8087 no .
C(20) H(36) 3.2909 no .
C(20) H(37) 2.8354 no .
C(21) H(32) 2.7590 no .
C(21) H(33) 3.2371 no .
C(21) H(34) 2.7598 no .
C(21) H(38) 3.2458 no .
C(21) H(39) 2.5690 no .
C(21) H(40) 3.0521 no .
C(22) H(35) 3.1449 no .
C(22) H(36) 2.6971 no .
C(22) H(37) 3.2997 no .
C(22) H(41) 2.8333 no .
C(22) H(42) 3.2919 no .
C(22) H(43) 2.7745 no .
C(23) H(29) 3.2056 no .
C(23) H(30) 2.5708 no .
C(23) H(31) 3.0892 no .
C(23) H(38) 2.8150 no .
C(23) H(39) 3.2969 no .
C(23) H(40) 2.7846 no .
C(24) H(33) 2.7565 no .
C(24) H(42) 2.6179 no .
C(25) H(29) 3.1922 no .
C(25) H(31) 3.1952 no .
C(25) H(35) 3.0644 no .
C(25) H(37) 3.0498 no .
C(26) H(32) 3.0574 no .
C(26) H(34) 3.0394 no .
C(26) H(39) 2.6658 no .
C(27) H(36) 2.7401 no .
C(27) H(41) 3.0837 no .
C(27) H(43) 3.0838 no .
C(28) H(30) 2.6290 no .
C(28) H(31) 3.5727 no .
C(28) H(38) 3.0863 no .
C(28) H(40) 3.0844 no .
C(29) H(47) 3.0303 no .
C(29) H(48) 2.6064 no .
C(29) H(49) 3.2027 no .
C(29) H(56) 2.8857 no .
C(29) H(57) 3.3425 no .
C(29) H(58) 2.8224 no .
C(30) H(44) 3.2558 no .
C(30) H(45) 2.6739 no .
C(30) H(46) 3.1862 no .
C(30) H(50) 3.0715 no .
C(30) H(51) 2.6486 no .
C(30) H(52) 3.1721 no .
C(31) H(47) 2.7457 no .
C(31) H(48) 3.2744 no .
C(31) H(49) 2.7634 no .
C(31) H(53) 2.8559 no .
C(31) H(54) 3.4022 no .
C(31) H(55) 2.8852 no .
C(32) H(50) 2.6487 no .
C(32) H(51) 3.2412 no .
C(32) H(52) 2.6629 no .
C(32) H(56) 3.1625 no .
C(32) H(57) 2.7116 no .
C(32) H(58) 3.3133 no .
C(33) H(44) 2.7599 no .
C(33) H(45) 3.2800 no .
C(33) H(46) 2.7717 no .
C(33) H(53) 3.2828 no .
C(33) H(54) 2.7394 no .
C(33) H(55) 3.1425 no .
C(34) H(48) 2.8402 no .
C(34) H(56) 2.9971 no .
C(34) H(58) 2.9153 no .
C(35) H(45) 2.8195 no .
C(35) H(51) 2.7300 no .
C(36) H(47) 3.0441 no .
C(36) H(49) 3.0572 no .
C(36) H(53) 3.0155 no .
C(36) H(55) 3.0484 no .
C(37) H(50) 2.9636 no .
C(37) H(52) 3.0006 no .
C(37) H(57) 2.7889 no .
C(38) H(44) 2.9905 no .
C(38) H(46) 2.8989 no .
C(38) H(54) 2.8659 no .
C(39) H(60) 3.2057 no .
C(39) H(61) 3.2623 no .
C(39) H(64) 3.1810 no .
C(39) H(67) 3.1045 no .
C(39) H(69) 2.9063 no .
C(40) H(61) 3.2836 no .
C(40) H(62) 3.1447 no .
C(40) H(64) 3.5749 no .
C(40) H(65) 3.5625 no .
C(40) H(67) 2.5884 no .
C(41) H(62) 3.1526 no .
C(41) H(73) 3.0120 no .
C(41) H(74) 3.3258 no .
C(42) H(59) 3.2475 no .
C(42) H(73) 2.9276 no .
C(42) H(77) 3.1369 no .
C(42) H(79) 2.8863 no .
C(43) H(59) 3.1633 no .
C(43) H(60) 3.1303 no .
C(43) H(69) 3.0011 no .
C(43) H(79) 2.9807 no .
C(44) H(59) 3.2721 no .
C(44) H(68) 3.5394 no .
C(44) H(69) 3.5722 no .
C(44) H(70) 2.8705 no .
C(44) H(72) 2.9115 no .
C(45) H(59) 2.6848 no .
C(46) H(62) 3.0736 no .
C(46) H(63) 3.2507 no .
C(46) H(64) 2.9927 no .
C(47) H(63) 3.2101 no .
C(47) H(64) 2.8020 no .
C(48) H(61) 3.5560 no .
C(48) H(74) 3.1420 no .
C(48) H(75) 3.1540 no .
C(48) H(77) 2.9347 no .
C(48) H(79) 3.5105 no .
C(48) H(82) 3.0301 no .
C(48) H(83) 2.8554 no .
C(49) H(60) 2.9432 no .
C(49) H(61) 3.0847 no .
C(49) H(75) 3.2085 no .
C(49) H(76) 3.2387 no .
C(49) H(77) 3.0022 no .
C(50) H(60) 3.0898 no .
C(50) H(76) 3.1817 no .
C(51) H(73) 3.2284 no .
C(52) H(73) 3.2248 no .
C(52) H(74) 3.1638 no .
C(52) H(82) 3.0075 no .
C(52) H(83) 3.0722 no .
C(53) H(61) 2.9958 no .
C(53) H(73) 3.2427 no .
C(53) H(83) 3.1504 no .
C(53) H(86) 3.0457 no .
C(54) H(61) 2.9267 no .
C(54) H(62) 3.4882 no .
C(54) H(83) 3.0081 no .
C(54) H(86) 2.8408 no .
C(55) H(76) 2.8539 no .
C(55) H(78) 3.4168 no .
C(55) H(79) 3.3454 no .
C(55) H(81) 3.0069 no .
C(56) H(78) 3.5242 no .
C(56) H(81) 2.8791 no .
C(57) H(90) 2.9137 no .
C(57) H(91) 3.3862 no .
C(57) H(92) 2.9479 no .
C(57) H(99) 3.0419 no .
C(57) H(100) 2.6585 no .
C(57) H(101) 3.2262 no .
C(58) H(87) 2.8824 no .
C(58) H(88) 3.3487 no .
C(58) H(89) 2.8636 no .
C(58) H(93) 2.8943 no .
C(58) H(94) 3.3757 no .
C(58) H(95) 2.8347 no .
C(59) H(90) 3.2496 no .
C(59) H(91) 2.6839 no .
C(59) H(92) 3.2123 no .
C(59) H(96) 3.1251 no .
C(59) H(97) 2.7914 no .
C(59) H(98) 3.2591 no .
C(60) H(93) 3.0829 no .
C(60) H(94) 2.7287 no .
C(60) H(95) 3.3048 no .
C(60) H(99) 2.8245 no .
C(60) H(100) 3.3172 no .
C(60) H(101) 2.8001 no .
C(61) H(87) 3.2791 no .
C(61) H(88) 2.6617 no .
C(61) H(89) 3.0876 no .
C(61) H(96) 2.6143 no .
C(61) H(97) 3.2655 no .
C(61) H(98) 2.7240 no .
C(62) H(90) 3.1677 no .
C(62) H(92) 3.2851 no .
C(62) H(99) 3.5611 no .
C(62) H(100) 2.6785 no .
C(63) H(87) 3.1523 no .
C(63) H(89) 3.2701 no .
C(63) H(93) 3.3502 no .
C(63) H(95) 3.1008 no .
C(64) H(91) 2.8345 no .
C(64) H(97) 2.8551 no .
C(65) H(93) 3.5883 no .
C(65) H(94) 2.8278 no .
C(65) H(99) 3.0815 no .
C(65) H(101) 3.0017 no .
C(66) H(88) 2.6334 no .
C(66) H(89) 3.5259 no .
C(66) H(96) 3.0142 no .
C(66) H(98) 2.9533 no .
C(67) H(105) 3.1269 no .
C(67) H(106) 2.6061 no .
C(67) H(107) 3.2393 no .
C(67) H(114) 3.2147 no .
C(67) H(115) 2.6136 no .
C(67) H(116) 3.2438 no .
C(68) H(102) 3.3003 no .
C(68) H(103) 2.5732 no .
C(68) H(104) 3.0746 no .
C(68) H(108) 3.0293 no .
C(68) H(109) 2.5304 no .
C(68) H(110) 3.2425 no .
C(69) H(105) 2.8248 no .
C(69) H(106) 3.3464 no .
C(69) H(107) 2.9090 no .
C(69) H(111) 3.0681 no .
C(69) H(112) 2.7231 no .
C(69) H(113) 3.2740 no .
C(70) H(108) 2.8086 no .
C(70) H(109) 3.2254 no .
C(70) H(110) 2.7954 no .
C(70) H(114) 2.8990 no .
C(70) H(115) 3.3302 no .
C(70) H(116) 2.9409 no .
C(71) H(102) 2.9607 no .
C(71) H(103) 3.3622 no .
C(71) H(104) 2.9302 no .
C(71) H(111) 2.7681 no .
C(71) H(112) 3.3247 no .
C(71) H(113) 2.7805 no .
C(72) H(106) 2.7146 no .
C(72) H(115) 2.7120 no .
C(73) H(103) 2.7077 no .
C(73) H(108) 3.5113 no .
C(73) H(109) 2.5735 no .
C(74) H(105) 2.9845 no .
C(74) H(107) 3.0771 no .
C(74) H(112) 2.8987 no .
C(75) H(108) 3.2418 no .
C(75) H(110) 3.1841 no .
C(75) H(114) 3.1472 no .
C(75) H(116) 3.0942 no .
C(76) H(102) 3.1973 no .
C(76) H(104) 3.2097 no .
C(76) H(111) 3.0878 no .
C(76) H(113) 3.0406 no .
H(1) H(2) 2.5074 no .
H(1) H(5) 2.5100 no .
H(1) H(16) 2.8239 no .
H(1) H(17) 2.5810 no .
H(2) H(3) 2.6238 no .
H(2) H(17) 2.9134 no .
H(3) H(4) 2.5068 no .
H(4) H(10) 2.6050 no .
H(4) H(11) 2.9891 no .
H(5) H(7) 2.2107 no .
H(5) H(8) 2.1828 no .
H(5) H(9) 2.7787 no .
H(5) H(16) 2.2436 no .
H(6) H(7) 2.6236 no .
H(6) H(8) 2.0855 no .
H(6) H(9) 2.2121 no .
H(6) H(14) 3.0886 no .
H(7) H(11) 2.8517 no .
H(7) H(14) 3.3852 no .
H(7) H(15) 2.8174 no .
H(7) H(16) 2.3184 no .
H(8) H(14) 3.5634 no .
H(8) H(16) 2.7951 no .
H(9) H(11) 2.6925 no .
H(9) H(12) 3.4925 no .
H(9) H(13) 3.3866 no .
H(9) H(14) 2.0975 no .
H(10) H(12) 2.3262 no .
H(10) H(13) 2.2500 no .
H(10) H(14) 2.8056 no .
H(11) H(12) 2.7941 no .
H(11) H(13) 2.2427 no .
H(11) H(14) 2.3264 no .
H(15) H(16) 2.6507 no .
H(15) H(21) 2.3268 no .
H(15) H(23) 3.3430 no .
H(16) H(17) 2.5470 no .
H(17) H(18) 2.5794 no .
H(18) H(24) 2.2132 no .
H(18) H(25) 2.6262 no .
H(19) H(21) 2.1214 no .
H(19) H(22) 2.1361 no .
H(19) H(23) 2.7068 no .
H(19) H(24) 3.2624 no .
H(19) H(26) 2.7176 no .
H(20) H(21) 2.5475 no .
H(20) H(22) 2.0367 no .
H(20) H(23) 2.1236 no .
H(20) H(26) 2.5171 no .
H(20) H(28) 3.0104 no .
H(24) H(26) 2.4028 no .
H(24) H(27) 2.4299 no .
H(24) H(28) 2.9088 no .
H(25) H(26) 2.8337 no .
H(25) H(27) 2.3851 no .
H(25) H(28) 2.4026 no .
H(29) H(33) 2.5810 no .
H(29) H(42) 3.3354 no .
H(30) H(41) 3.2191 no .
H(30) H(42) 1.9470 no .
H(30) H(43) 3.2904 no .
H(31) H(33) 2.6678 no .
H(31) H(34) 3.5367 no .
H(31) H(42) 3.1414 no .
H(32) H(35) 3.1750 no .
H(32) H(37) 2.7316 no .
H(34) H(35) 2.7281 no .
H(34) H(37) 3.1181 no .
H(35) H(39) 3.1765 no .
H(36) H(38) 3.4479 no .
H(36) H(39) 2.0385 no .
H(36) H(40) 3.2568 no .
H(37) H(39) 3.4023 no .
H(38) H(41) 3.1478 no .
H(38) H(43) 2.7753 no .
H(40) H(41) 2.7733 no .
H(40) H(43) 3.2165 no .
H(44) H(48) 3.5102 no .
H(44) H(56) 3.1462 no .
H(44) H(58) 2.6106 no .
H(45) H(47) 3.2941 no .
H(45) H(48) 2.2054 no .
H(45) H(49) 3.5770 no .
H(46) H(48) 3.4269 no .
H(46) H(56) 2.6009 no .
H(46) H(58) 2.9262 no .
H(47) H(50) 3.3602 no .
H(47) H(51) 2.6138 no .
H(49) H(51) 2.5117 no .
H(50) H(53) 3.0277 no .
H(50) H(55) 2.6401 no .
H(52) H(53) 2.6436 no .
H(52) H(55) 3.1136 no .
H(53) H(57) 3.5413 no .
H(54) H(56) 3.3821 no .
H(54) H(57) 2.2049 no .
H(54) H(58) 3.5829 no .
H(55) H(57) 3.2834 no .
H(59) H(60) 2.5170 no .
H(59) H(64) 3.4620 no .
H(59) H(65) 2.9138 no .
H(59) H(66) 3.4549 no .
H(59) H(67) 1.8934 no .
H(60) H(61) 2.5718 no .
H(60) H(73) 2.6957 no .
H(60) H(74) 2.9759 no .
H(61) H(62) 2.5632 no .
H(61) H(73) 2.7670 no .
H(61) H(77) 2.3369 no .
H(61) H(79) 2.4872 no .
H(61) H(80) 2.9333 no .
H(62) H(68) 3.5435 no .
H(62) H(69) 2.5725 no .
H(62) H(79) 2.6164 no .
H(62) H(80) 3.5894 no .
H(63) H(65) 2.2547 no .
H(63) H(66) 2.1902 no .
H(63) H(67) 2.7950 no .
H(63) H(70) 2.7239 no .
H(63) H(72) 3.2154 no .
H(64) H(65) 2.6887 no .
H(64) H(66) 2.1228 no .
H(64) H(67) 2.2551 no .
H(64) H(69) 3.5236 no .
H(64) H(70) 2.7232 no .
H(64) H(72) 2.3711 no .
H(68) H(70) 2.2219 no .
H(68) H(71) 2.1706 no .
H(68) H(72) 2.7112 no .
H(69) H(70) 2.7116 no .
H(69) H(71) 2.1708 no .
H(69) H(72) 2.2218 no .
H(73) H(74) 2.4814 no .
H(73) H(77) 2.5717 no .
H(74) H(75) 2.5819 no .
H(75) H(76) 2.4749 no .
H(76) H(82) 2.4627 no .
H(76) H(83) 2.8112 no .
H(77) H(79) 2.4664 no .
H(77) H(80) 2.3923 no .
H(77) H(81) 2.9416 no .
H(78) H(79) 2.9106 no .
H(78) H(80) 2.3730 no .
H(78) H(81) 2.4663 no .
H(78) H(86) 3.0080 no .
H(79) H(83) 2.8449 no .
H(79) H(86) 3.3575 no .
H(80) H(86) 3.5313 no .
H(81) H(83) 2.7463 no .
H(81) H(84) 3.5489 no .
H(81) H(85) 3.3972 no .
H(81) H(86) 2.1008 no .
H(82) H(84) 2.3486 no .
H(82) H(85) 2.3528 no .
H(82) H(86) 2.8146 no .
H(83) H(84) 2.8395 no .
H(83) H(85) 2.3675 no .
H(83) H(86) 2.3484 no .
H(87) H(90) 3.1365 no .
H(87) H(92) 2.9284 no .
H(87) H(100) 3.4209 no .
H(88) H(99) 3.1666 no .
H(88) H(100) 1.9939 no .
H(88) H(101) 3.3535 no .
H(89) H(90) 2.9287 no .
H(89) H(92) 3.4788 no .
H(89) H(100) 3.1553 no .
H(91) H(93) 2.8639 no .
H(91) H(95) 2.4923 no .
H(93) H(97) 3.2585 no .
H(94) H(96) 3.4081 no .
H(94) H(97) 2.2586 no .
H(94) H(98) 3.5188 no .
H(96) H(99) 3.2038 no .
H(96) H(101) 2.6496 no .
H(98) H(99) 2.6655 no .
H(98) H(101) 2.9349 no .
H(102) H(106) 3.4770 no .
H(102) H(115) 2.5605 no .
H(103) H(105) 3.3285 no .
H(103) H(106) 2.0353 no .
H(103) H(107) 3.3415 no .
H(104) H(106) 3.1567 no .
H(104) H(115) 2.6417 no .
H(105) H(108) 3.2048 no .
H(105) H(109) 2.4712 no .
H(106) H(109) 3.5328 no .
H(107) H(109) 2.4086 no .
H(108) H(111) 3.4722 no .
H(108) H(112) 2.8686 no .
H(110) H(112) 2.6540 no .
H(111) H(114) 3.2695 no .
H(111) H(116) 2.7664 no .
H(113) H(114) 2.7711 no .
H(113) H(116) 3.0778 no .
Cl(1) H(8) 3.3919 no 1_455
Cl(1) H(35) 3.4215 no 2_756
Cl(2) H(5) 2.6109 no 1_455
Cl(2) H(6) 3.3381 no 1_455
Cl(2) H(8) 3.3270 no 1_455
Cl(2) H(16) 3.0146 no 1_455
Cl(2) H(65) 3.5534 no .
Cl(3) H(41) 3.4123 no 1_455
Cl(3) H(43) 3.4491 no 1_455
Cl(3) H(93) 3.3414 no 2_756
Cl(3) H(117) 2.9962 no .
Cl(4) H(38) 3.1298 no 1_455
Cl(4) H(40) 3.2674 no 1_455
Cl(4) H(41) 3.3882 no 1_455
Cl(4) H(43) 3.4714 no 1_455
Cl(4) H(88) 3.1191 no .
Cl(5) H(3) 2.5697 no 1_655
Cl(5) H(100) 3.2652 no .
Cl(6) H(4) 3.2845 no 1_655
Cl(6) H(90) 3.1743 no 2_756
Cl(6) H(91) 3.3147 no 2_756
Cl(6) H(93) 3.0789 no 2_756
Cl(7) H(57) 2.9890 no 1_455
Cl(7) H(58) 3.5816 no 1_455
Cl(8) H(54) 2.7956 no 1_455
Cl(8) H(57) 3.5058 no 1_455
Cl(8) H(74) 2.9617 no .
Cl(9) H(27) 3.0474 no 1_655
Cl(9) H(28) 3.5921 no 1_655
Cl(9) H(60) 2.8432 no .
Cl(9) H(74) 2.6977 no .
Cl(10) H(31) 2.8661 no 2_756
Cl(10) H(33) 3.5180 no 2_756
Cl(10) H(34) 3.2850 no 2_756
Cl(11) H(61) 2.9019 no 1_455
Cl(11) H(77) 2.8424 no 1_455
Cl(11) H(80) 3.3296 no 1_455
Cl(12) H(80) 3.4068 no 1_455
Cl(12) H(104) 2.9086 no 2_747
Cl(13) H(2) 3.1042 no .
Cl(13) H(98) 3.3202 no 1_455
Cl(13) H(99) 3.3421 no 1_455
Cl(13) H(101) 3.2956 no 1_455
Cl(14) H(96) 3.4024 no 1_455
Cl(14) H(97) 3.2096 no 1_455
Cl(14) H(98) 2.9187 no 1_455
Cl(14) H(108) 3.3748 no 2_747
Cl(14) H(118) 2.9554 no 2_646
Cl(15) H(105) 2.6966 no 2_747
Cl(15) H(108) 3.3137 no 2_747
Cl(15) H(109) 3.4936 no 2_747
Cl(16) H(2) 2.6600 no .
Cl(16) H(17) 3.0441 no .
Cl(16) H(66) 3.4725 no 1_655
Cl(17) H(50) 3.2434 no .
Cl(17) H(52) 3.4161 no .
Cl(17) H(113) 3.3066 no 1_455
Cl(17) H(114) 3.1071 no 1_455
Cl(17) H(116) 3.0840 no 1_455
Cl(18) H(46) 3.1029 no 2_747
Cl(18) H(113) 3.3522 no 1_455
Cl(19) H(47) 3.1384 no 2_747
Cl(19) H(48) 3.5154 no 2_747
Cl(19) H(76) 3.2210 no 1_655
Cl(20) H(53) 3.4558 no .
Cl(20) H(55) 3.4847 no .
Cl(20) H(75) 2.5649 no 1_655
Cl(21) H(94) 3.1961 no 2_756
Cl(21) H(97) 3.5181 no 2_756
Cl(21) H(109) 2.9383 no 1_554
Cl(21) H(112) 3.3912 no 1_454
Cl(22) H(30) 3.2161 no 1_455
Cl(22) H(42) 2.9325 no 1_455
Cl(22) H(45) 3.3843 no 2_646
Cl(22) H(95) 3.4805 no 2_656
C(2) H(88) 3.4788 no .
C(2) H(100) 3.1914 no .
C(3) H(87) 3.5376 no .
C(3) H(88) 2.9262 no .
C(3) H(100) 3.2687 no .
C(4) H(38) 2.9262 no 1_455
C(4) H(88) 3.4147 no .
C(5) H(38) 3.2898 no 1_455
C(7) H(35) 2.6291 no 2_756
C(7) H(37) 3.3697 no 2_756
C(8) H(90) 3.5428 no 2_656
C(9) H(93) 3.5744 no 2_756
C(9) H(98) 3.3645 no 2_756
C(9) H(99) 3.3414 no 2_756
C(11) H(26) 3.3385 no 1_655
C(12) H(26) 3.1496 no 1_655
C(12) H(27) 3.4510 no 1_655
C(13) H(27) 3.5754 no 1_655
C(13) H(59) 3.5071 no .
C(13) H(60) 3.5178 no .
C(14) H(59) 2.8408 no .
C(14) H(60) 3.2937 no .
C(15) H(34) 3.4461 no 2_656
C(16) H(32) 3.4026 no 2_656
C(16) H(40) 3.2050 no 2_756
C(16) H(41) 3.0718 no 2_756
C(18) H(16) 3.5579 no 1_455
C(18) H(54) 3.4194 no 1_455
C(19) H(23) 3.2602 no 2_746
C(21) H(21) 3.4687 no 2_746
C(22) H(21) 3.3721 no 2_746
C(22) H(22) 3.1894 no 2_746
C(23) H(21) 3.5715 no 2_746
C(23) H(22) 3.1343 no 2_746
C(23) H(23) 3.1699 no 2_746
C(24) H(23) 3.5231 no 2_746
C(24) H(44) 2.9113 no 2_746
C(24) H(93) 3.2662 no 2_756
C(25) H(20) 3.1479 no 2_646
C(25) H(22) 3.2147 no 2_646
C(25) H(41) 3.3391 no 1_455
C(26) H(7) 3.2057 no 2_746
C(26) H(9) 2.8187 no 2_746
C(27) H(3) 3.3439 no 1_655
C(27) H(22) 3.2168 no 2_746
C(27) H(87) 3.1962 no 1_655
C(27) H(89) 3.4805 no 1_655
C(28) H(22) 3.1193 no 2_746
C(28) H(23) 3.3177 no 2_746
C(28) H(32) 3.5392 no 1_655
C(29) H(84) 2.9549 no 2_757
C(29) H(85) 3.3175 no 2_757
C(30) H(84) 3.1244 no 2_757
C(30) H(85) 3.4130 no 2_757
C(30) H(86) 3.2573 no 2_757
C(31) H(84) 3.4715 no 2_757
C(31) H(85) 3.1050 no 2_757
C(31) H(86) 3.1538 no 2_757
C(32) H(84) 3.5260 no 2_757
C(32) H(85) 2.7757 no 2_757
C(32) H(86) 3.4892 no 2_757
C(33) H(84) 3.2220 no 2_757
C(33) H(85) 2.9230 no 2_757
C(34) H(31) 3.1380 no 2_756
C(34) H(84) 3.1923 no 2_757
C(34) H(110) 3.1171 no 2_757
C(35) H(84) 3.5923 no 2_757
C(35) H(86) 3.5839 no 2_757
C(36) H(74) 3.1332 no .
C(36) H(86) 3.3305 no 2_757
C(36) H(102) 3.4343 no .
C(36) H(115) 3.5363 no 1_455
C(37) H(28) 3.4279 no 1_655
C(37) H(85) 3.1646 no 2_757
C(37) H(102) 3.1802 no .
C(38) H(28) 3.5727 no 1_655
C(38) H(85) 3.3095 no 2_757
C(40) H(18) 2.7029 no .
C(41) H(18) 3.0797 no .
C(44) H(96) 3.3607 no 1_455
C(47) H(80) 3.3514 no 1_455
C(47) H(105) 3.3241 no 2_647
C(47) H(106) 3.2210 no 2_647
C(47) H(107) 3.4813 no 2_647
C(47) H(111) 3.3081 no 2_747
C(49) H(52) 3.2462 no .
C(49) H(53) 3.3883 no .
C(50) H(52) 2.6557 no .
C(51) H(52) 3.3025 no .
C(51) H(114) 2.9936 no 1_455
C(52) H(114) 3.3964 no 1_455
C(54) H(72) 3.4017 no 1_655
C(54) H(103) 3.2346 no 2_747
C(54) H(104) 3.4240 no 2_747
C(56) H(47) 3.5044 no 2_747
C(56) H(50) 3.4415 no 2_747
C(56) H(55) 3.5673 no 2_747
C(56) H(56) 3.4976 no 2_747
C(57) H(12) 3.5309 no 2_746
C(57) H(13) 3.4432 no 2_746
C(57) H(14) 3.0338 no 2_746
C(58) H(12) 3.2254 no 2_746
C(58) H(14) 3.2325 no 2_746
C(59) H(12) 2.9367 no 2_746
C(59) H(13) 3.4807 no 2_746
C(59) H(14) 3.5199 no 2_746
C(60) H(12) 3.0574 no 2_746
C(60) H(13) 2.9074 no 2_746
C(60) H(14) 3.4444 no 2_746
C(61) H(12) 3.4275 no 2_746
C(61) H(13) 2.9408 no 2_746
C(61) H(14) 3.2068 no 2_746
C(62) H(2) 3.2289 no .
C(62) H(14) 3.5086 no 2_746
C(62) H(37) 3.4583 no .
C(62) H(38) 3.4828 no 1_455
C(62) H(39) 3.3862 no 1_455
C(62) H(40) 3.5345 no 1_455
C(63) H(10) 3.3352 no 2_646
C(63) H(13) 3.5036 no 2_646
C(63) H(98) 3.3367 no 1_455
C(64) H(12) 3.2045 no 2_746
C(64) H(30) 3.4001 no 2_746
C(64) H(108) 3.4602 no 2_747
C(65) H(12) 3.4990 no 2_746
C(65) H(13) 3.1046 no 2_746
C(65) H(63) 3.2412 no 1_655
C(65) H(92) 3.4440 no 1_655
C(66) H(1) 3.5723 no .
C(66) H(2) 3.5299 no .
C(66) H(13) 3.1942 no 2_746
C(66) H(36) 3.5988 no .
C(69) H(68) 3.3484 no 2_757
C(70) H(68) 3.5361 no 2_757
C(70) H(71) 3.4701 no 2_757
C(71) H(71) 3.5273 no 2_757
C(72) H(50) 3.0414 no .
C(72) H(55) 3.2100 no .
C(72) H(79) 3.5634 no 2_757
C(72) H(81) 3.1402 no 2_757
C(73) H(70) 3.2594 no 2_657
C(73) H(71) 3.0655 no 2_657
C(73) H(111) 3.1812 no 1_455
C(74) H(46) 3.4596 no 2_747
C(74) H(68) 3.4396 no 2_757
C(74) H(94) 3.4476 no 2_757
C(75) H(71) 3.3185 no 2_757
C(75) H(107) 3.1889 no 1_655
C(76) H(51) 3.1420 no 1_655
C(76) H(71) 3.5947 no 2_757
C(76) H(75) 3.5033 no 1_655
C(77) H(97) 3.3874 no 2_756
H(1) C(66) 3.5723 no .
H(1) H(100) 2.8814 no .
H(1) H(101) 3.3875 no .
H(2) Cl(13) 3.1042 no .
H(2) Cl(16) 2.6600 no .
H(2) C(62) 3.2289 no .
H(2) C(66) 3.5299 no .
H(2) H(65) 3.5637 no .
H(2) H(87) 3.1385 no .
H(2) H(88) 2.6468 no .
H(2) H(100) 2.9268 no .
H(2) H(101) 3.5584 no .
H(3) Cl(5) 2.5697 no 1_455
H(3) C(27) 3.3439 no 1_455
H(3) H(5) 3.5826 no 1_455
H(3) H(38) 2.4942 no 1_455
H(3) H(39) 3.4416 no 1_455
H(3) H(87) 3.3908 no .
H(3) H(88) 3.5704 no .
H(4) Cl(6) 3.2845 no 1_455
H(4) H(6) 3.2726 no 1_455
H(4) H(38) 3.2624 no 1_455
H(4) H(43) 2.9207 no 1_455
H(5) Cl(2) 2.6109 no 1_655
H(5) H(3) 3.5826 no 1_655
H(6) Cl(2) 3.3381 no 1_655
H(6) H(4) 3.2726 no 1_655
H(7) C(26) 3.2057 no 2_756
H(7) H(35) 2.3066 no 2_756
H(7) H(36) 3.5709 no 2_756
H(7) H(37) 3.4509 no 2_756
H(8) Cl(1) 3.3919 no 1_655
H(8) Cl(2) 3.3270 no 1_655
H(8) H(19) 2.7459 no 1_655
H(8) H(34) 3.5535 no 2_756
H(8) H(35) 2.9300 no 2_756
H(8) H(37) 3.4538 no 2_756
H(9) C(26) 2.8187 no 2_756
H(9) H(35) 2.2661 no 2_756
H(9) H(36) 3.0531 no 2_756
H(9) H(37) 2.7149 no 2_756
H(9) H(89) 3.1868 no 2_756
H(10) C(63) 3.3352 no 2_656
H(10) H(43) 3.5699 no 1_455
H(10) H(90) 2.8862 no 2_656
H(10) H(91) 3.2485 no 2_656
H(10) H(92) 3.3313 no 2_656
H(11) H(35) 3.2630 no 2_756
H(11) H(36) 3.2817 no 2_756
H(11) H(90) 3.2868 no 2_656
H(12) C(57) 3.5309 no 2_756
H(12) C(58) 3.2254 no 2_756
H(12) C(59) 2.9367 no 2_756
H(12) C(60) 3.0574 no 2_756
H(12) C(61) 3.4275 no 2_756
H(12) C(64) 3.2045 no 2_756
H(12) C(65) 3.4990 no 2_756
H(12) H(93) 2.6563 no 2_756
H(12) H(98) 3.3173 no 2_756
H(13) C(57) 3.4432 no 2_756
H(13) C(59) 3.4807 no 2_756
H(13) C(60) 2.9074 no 2_756
H(13) C(61) 2.9408 no 2_756
H(13) C(63) 3.5036 no 2_656
H(13) C(65) 3.1046 no 2_756
H(13) C(66) 3.1942 no 2_756
H(13) H(36) 3.4498 no 2_756
H(13) H(90) 3.4292 no 2_656
H(13) H(92) 2.8802 no 2_656
H(13) H(97) 3.5848 no 2_756
H(13) H(98) 2.5860 no 2_756
H(13) H(99) 2.5607 no 2_756
H(14) C(57) 3.0338 no 2_756
H(14) C(58) 3.2325 no 2_756
H(14) C(59) 3.5199 no 2_756
H(14) C(60) 3.4444 no 2_756
H(14) C(61) 3.2068 no 2_756
H(14) C(62) 3.5086 no 2_756
H(14) H(35) 3.5389 no 2_756
H(14) H(36) 3.3605 no 2_756
H(14) H(37) 3.5461 no 2_756
H(14) H(89) 3.0002 no 2_756
H(14) H(99) 3.3039 no 2_756
H(15) H(26) 3.3609 no 1_655
H(15) H(34) 3.0018 no 2_756
H(15) H(35) 3.1906 no 2_756
H(16) Cl(2) 3.0146 no 1_655
H(16) C(18) 3.5579 no 1_655
H(16) H(26) 2.8878 no 1_655
H(16) H(27) 3.4501 no 1_655
H(17) Cl(16) 3.0441 no .
H(17) H(59) 3.3740 no .
H(17) H(60) 3.3631 no .
H(17) H(66) 3.3174 no 1_655
H(18) C(40) 2.7029 no .
H(18) C(41) 3.0797 no .
H(18) H(59) 1.9268 no .
H(18) H(60) 2.8613 no .
H(18) H(67) 2.9304 no .
H(19) H(8) 2.7459 no 1_455
H(19) H(34) 3.2499 no 2_656
H(20) C(25) 3.1479 no 2_656
H(20) H(32) 3.1219 no 2_656
H(20) H(33) 3.0909 no 2_656
H(20) H(34) 2.7135 no 2_656
H(21) C(21) 3.4687 no 2_756
H(21) C(22) 3.3721 no 2_756
H(21) C(23) 3.5715 no 2_756
H(21) H(35) 3.5297 no 2_756
H(21) H(40) 3.1424 no 2_756
H(22) C(22) 3.1894 no 2_756
H(22) C(23) 3.1343 no 2_756
H(22) C(25) 3.2147 no 2_656
H(22) C(27) 3.2168 no 2_756
H(22) C(28) 3.1193 no 2_756
H(22) H(32) 2.5888 no 2_656
H(22) H(33) 3.3846 no 2_656
H(22) H(34) 3.1973 no 2_656
H(22) H(40) 2.4619 no 2_756
H(22) H(41) 2.4218 no 2_756
H(23) C(19) 3.2602 no 2_756
H(23) C(23) 3.1699 no 2_756
H(23) C(24) 3.5231 no 2_756
H(23) C(28) 3.3177 no 2_756
H(23) H(31) 3.1064 no 2_756
H(23) H(41) 2.8775 no 2_756
H(23) H(42) 3.4784 no 2_756
H(24) H(59) 3.3072 no .
H(24) H(67) 3.0701 no .
H(25) H(59) 3.3674 no .
H(25) H(67) 3.5333 no .
H(25) H(74) 3.3296 no .
H(26) C(11) 3.3385 no 1_455
H(26) C(12) 3.1496 no 1_455
H(26) H(15) 3.3609 no 1_455
H(26) H(16) 2.8878 no 1_455
H(27) Cl(9) 3.0474 no 1_455
H(27) C(12) 3.4510 no 1_455
H(27) C(13) 3.5754 no 1_455
H(27) H(16) 3.4501 no 1_455
H(27) H(54) 3.3969 no 1_455
H(27) H(60) 3.5406 no 1_455
H(28) Cl(9) 3.5921 no 1_455
H(28) C(37) 3.4279 no 1_455
H(28) C(38) 3.5727 no 1_455
H(28) H(53) 3.5315 no 1_455
H(28) H(54) 2.6320 no 1_455
H(28) H(57) 2.7723 no 1_455
H(29) H(44) 3.2721 no 2_746
H(29) H(93) 2.9064 no 2_756
H(29) H(94) 3.5677 no 2_756
H(29) H(117) 3.0362 no .
H(30) Cl(22) 3.2161 no 1_655
H(30) C(64) 3.4001 no 2_756
H(30) H(44) 2.9028 no 2_746
H(30) H(93) 2.7864 no 2_756
H(30) H(95) 3.2866 no 2_756
H(31) Cl(10) 2.8661 no 2_746
H(31) C(34) 3.1380 no 2_746
H(31) H(23) 3.1064 no 2_746
H(31) H(44) 2.1939 no 2_746
H(31) H(46) 3.4635 no 2_746
H(31) H(58) 2.8559 no 2_746
H(32) C(16) 3.4026 no 2_646
H(32) C(28) 3.5392 no 1_455
H(32) H(20) 3.1219 no 2_646
H(32) H(22) 2.5888 no 2_646
H(32) H(40) 3.3464 no 1_455
H(32) H(41) 2.6072 no 1_455
H(33) Cl(10) 3.5180 no 2_746
H(33) H(20) 3.0909 no 2_646
H(33) H(22) 3.3846 no 2_646
H(33) H(41) 3.2240 no 1_455
H(33) H(58) 3.2941 no 2_746
H(34) Cl(10) 3.2850 no 2_746
H(34) C(15) 3.4461 no 2_646
H(34) H(8) 3.5535 no 2_746
H(34) H(15) 3.0018 no 2_746
H(34) H(19) 3.2499 no 2_646
H(34) H(20) 2.7135 no 2_646
H(34) H(22) 3.1973 no 2_646
H(35) Cl(1) 3.4215 no 2_746
H(35) C(7) 2.6291 no 2_746
H(35) H(7) 2.3066 no 2_746
H(35) H(8) 2.9300 no 2_746
H(35) H(9) 2.2661 no 2_746
H(35) H(11) 3.2630 no 2_746
H(35) H(14) 3.5389 no 2_746
H(35) H(15) 3.1906 no 2_746
H(35) H(21) 3.5297 no 2_746
H(36) C(66) 3.5988 no .
H(36) H(7) 3.5709 no 2_746
H(36) H(9) 3.0531 no 2_746
H(36) H(11) 3.2817 no 2_746
H(36) H(13) 3.4498 no 2_746
H(36) H(14) 3.3605 no 2_746
H(36) H(99) 2.9826 no .
H(36) H(100) 3.3557 no .
H(37) C(7) 3.3697 no 2_746
H(37) C(62) 3.4583 no .
H(37) H(7) 3.4509 no 2_746
H(37) H(8) 3.4538 no 2_746
H(37) H(9) 2.7149 no 2_746
H(37) H(14) 3.5461 no 2_746
H(37) H(88) 3.1085 no .
H(37) H(89) 2.9257 no .
H(37) H(100) 3.4476 no .
H(38) Cl(4) 3.1298 no 1_655
H(38) C(4) 2.9262 no 1_655
H(38) C(5) 3.2898 no 1_655
H(38) C(62) 3.4828 no 1_655
H(38) H(3) 2.4942 no 1_655
H(38) H(4) 3.2624 no 1_655
H(38) H(87) 3.0300 no 1_655
H(38) H(88) 3.3644 no 1_655
H(38) H(89) 3.4987 no 1_655
H(39) C(62) 3.3862 no 1_655
H(39) H(3) 3.4416 no 1_655
H(39) H(87) 2.7520 no 1_655
H(39) H(89) 3.2552 no 1_655
H(40) Cl(4) 3.2674 no 1_655
H(40) C(16) 3.2050 no 2_746
H(40) C(62) 3.5345 no 1_655
H(40) H(21) 3.1424 no 2_746
H(40) H(22) 2.4619 no 2_746
H(40) H(32) 3.3464 no 1_655
H(40) H(87) 3.2943 no 1_655
H(40) H(89) 3.1242 no 1_655
H(41) Cl(3) 3.4123 no 1_655
H(41) Cl(4) 3.3882 no 1_655
H(41) C(16) 3.0718 no 2_746
H(41) C(25) 3.3391 no 1_655
H(41) H(22) 2.4218 no 2_746
H(41) H(23) 2.8775 no 2_746
H(41) H(32) 2.6072 no 1_655
H(41) H(33) 3.2240 no 1_655
H(42) Cl(22) 2.9325 no 1_655
H(42) H(23) 3.4784 no 2_746
H(42) H(93) 3.5711 no 2_756
H(43) Cl(3) 3.4491 no 1_655
H(43) Cl(4) 3.4714 no 1_655
H(43) H(4) 2.9207 no 1_655
H(43) H(10) 3.5699 no 1_655
H(44) C(24) 2.9113 no 2_756
H(44) H(29) 3.2721 no 2_756
H(44) H(30) 2.9028 no 2_756
H(44) H(31) 2.1939 no 2_756
H(44) H(110) 3.4896 no 2_757
H(45) Cl(22) 3.3843 no 2_656
H(45) H(84) 3.4664 no 2_757
H(45) H(110) 2.8595 no 2_757
H(46) Cl(18) 3.1029 no 2_757
H(46) C(74) 3.4596 no 2_757
H(46) H(31) 3.4635 no 2_756
H(46) H(84) 2.7385 no 2_757
H(46) H(109) 3.5721 no 2_757
H(46) H(110) 2.5852 no 2_757
H(47) Cl(19) 3.1384 no 2_757
H(47) C(56) 3.5044 no 2_757
H(47) H(84) 3.2056 no 2_757
H(47) H(86) 2.9550 no 2_757
H(48) Cl(19) 3.5154 no 2_757
H(48) H(56) 3.2547 no 1_455
H(48) H(57) 3.4835 no 1_455
H(49) H(54) 3.1895 no 1_455
H(49) H(55) 3.5058 no 1_455
H(49) H(56) 3.3902 no 1_455
H(49) H(57) 3.0896 no 1_455
H(50) Cl(17) 3.2434 no .
H(50) C(56) 3.4415 no 2_757
H(50) C(72) 3.0414 no .
H(50) H(81) 3.3350 no 2_757
H(50) H(85) 3.1931 no 2_757
H(50) H(86) 2.8242 no 2_757
H(50) H(102) 2.5542 no .
H(50) H(103) 2.6864 no .
H(50) H(104) 3.5438 no .
H(50) H(116) 3.4327 no 1_455
H(51) C(76) 3.1420 no 1_455
H(51) H(74) 3.4957 no .
H(51) H(86) 3.5525 no 2_757
H(51) H(114) 3.1330 no 1_455
H(51) H(115) 2.7158 no 1_455
H(51) H(116) 3.0599 no 1_455
H(52) Cl(17) 3.4161 no .
H(52) C(49) 3.2462 no .
H(52) C(50) 2.6557 no .
H(52) C(51) 3.3025 no .
H(52) H(73) 3.4432 no .
H(52) H(74) 2.2052 no .
H(52) H(75) 3.4940 no .
H(52) H(114) 3.4707 no 1_455
H(53) Cl(20) 3.4558 no .
H(53) C(49) 3.3883 no .
H(53) H(28) 3.5315 no 1_655
H(53) H(73) 2.8070 no .
H(53) H(74) 3.1989 no .
H(53) H(102) 3.3671 no .
H(54) Cl(8) 2.7956 no 1_655
H(54) C(18) 3.4194 no 1_655
H(54) H(27) 3.3969 no 1_655
H(54) H(28) 2.6320 no 1_655
H(54) H(49) 3.1895 no 1_655
H(54) H(85) 3.5088 no 2_757
H(55) Cl(20) 3.4847 no .
H(55) C(56) 3.5673 no 2_757
H(55) C(72) 3.2100 no .
H(55) H(49) 3.5058 no 1_655
H(55) H(85) 2.7138 no 2_757
H(55) H(102) 2.2917 no .
H(55) H(104) 3.4570 no .
H(55) H(115) 3.5130 no .
H(56) C(56) 3.4976 no 2_757
H(56) H(48) 3.2547 no 1_655
H(56) H(49) 3.3902 no 1_655
H(56) H(84) 3.1807 no 2_757
H(56) H(85) 2.9521 no 2_757
H(57) Cl(7) 2.9890 no 1_655
H(57) Cl(8) 3.5058 no 1_655
H(57) H(28) 2.7723 no 1_655
H(57) H(48) 3.4835 no 1_655
H(57) H(49) 3.0896 no 1_655
H(57) H(85) 3.5384 no 2_757
H(58) Cl(7) 3.5816 no 1_655
H(58) H(31) 2.8559 no 2_756
H(58) H(33) 3.2941 no 2_756
H(59) C(13) 3.5071 no .
H(59) C(14) 2.8408 no .
H(59) H(17) 3.3740 no .
H(59) H(18) 1.9268 no .
H(59) H(24) 3.3072 no .
H(59) H(25) 3.3674 no .
H(60) Cl(9) 2.8432 no .
H(60) C(13) 3.5178 no .
H(60) C(14) 3.2937 no .
H(60) H(17) 3.3631 no .
H(60) H(18) 2.8613 no .
H(60) H(27) 3.5406 no 1_655
H(61) Cl(11) 2.9019 no 1_655
H(61) H(64) 3.3222 no 1_655
H(62) H(105) 3.1677 no 2_747
H(63) C(65) 3.2412 no 1_455
H(63) H(96) 2.4069 no 1_455
H(63) H(98) 3.3243 no 1_455
H(63) H(101) 3.1838 no 1_455
H(64) H(61) 3.3222 no 1_455
H(65) Cl(2) 3.5534 no .
H(65) H(2) 3.5637 no .
H(65) H(101) 3.3048 no 1_455
H(66) Cl(16) 3.4725 no 1_455
H(66) H(17) 3.3174 no 1_455
H(66) H(101) 3.3413 no 1_455
H(67) H(18) 2.9304 no .
H(67) H(24) 3.0701 no .
H(67) H(25) 3.5333 no .
H(68) C(69) 3.3484 no 2_747
H(68) C(70) 3.5361 no 2_747
H(68) C(74) 3.4396 no 2_747
H(68) H(108) 2.7226 no 2_747
H(68) H(111) 3.3559 no 2_747
H(70) C(73) 3.2594 no 2_647
H(70) H(96) 3.2893 no 1_455
H(70) H(97) 3.5869 no 1_455
H(70) H(105) 2.8364 no 2_647
H(70) H(106) 3.1911 no 2_647
H(70) H(107) 3.2156 no 2_647
H(70) H(111) 3.4503 no 2_747
H(71) C(70) 3.4701 no 2_747
H(71) C(71) 3.5273 no 2_747
H(71) C(73) 3.0655 no 2_647
H(71) C(75) 3.3185 no 2_747
H(71) C(76) 3.5947 no 2_747
H(71) H(80) 3.3941 no 1_455
H(71) H(105) 3.1143 no 2_647
H(71) H(106) 2.6837 no 2_647
H(71) H(107) 2.8920 no 2_647
H(71) H(111) 2.4895 no 2_747
H(71) H(116) 2.9158 no 2_747
H(72) C(54) 3.4017 no 1_455
H(72) H(79) 3.5434 no 1_455
H(72) H(80) 2.5223 no 1_455
H(72) H(105) 3.5163 no 2_647
H(72) H(106) 3.2825 no 2_647
H(73) H(52) 3.4432 no .
H(73) H(53) 2.8070 no .
H(74) Cl(8) 2.9617 no .
H(74) Cl(9) 2.6977 no .
H(74) C(36) 3.1332 no .
H(74) H(25) 3.3296 no .
H(74) H(51) 3.4957 no .
H(74) H(52) 2.2052 no .
H(74) H(53) 3.1989 no .
H(75) Cl(20) 2.5649 no 1_455
H(75) C(76) 3.5033 no 1_455
H(75) H(52) 3.4940 no .
H(75) H(77) 3.2462 no 1_455
H(75) H(78) 3.3501 no 1_455
H(75) H(114) 2.6141 no 1_455
H(76) Cl(19) 3.2210 no 1_455
H(76) H(78) 3.0912 no 1_455
H(76) H(113) 3.0968 no 1_455
H(76) H(114) 3.3593 no 1_455
H(77) Cl(11) 2.8424 no 1_655
H(77) H(75) 3.2462 no 1_655
H(78) H(75) 3.3501 no 1_655
H(78) H(76) 3.0912 no 1_655
H(79) C(72) 3.5634 no 2_747
H(79) H(72) 3.5434 no 1_655
H(79) H(103) 3.1632 no 2_747
H(79) H(104) 3.0622 no 2_747
H(79) H(106) 3.4411 no 2_747
H(80) Cl(11) 3.3296 no 1_655
H(80) Cl(12) 3.4068 no 1_655
H(80) C(47) 3.3514 no 1_655
H(80) H(71) 3.3941 no 1_655
H(80) H(72) 2.5223 no 1_655
H(80) H(103) 3.5143 no 2_747
H(80) H(106) 3.4226 no 2_747
H(81) C(72) 3.1402 no 2_747
H(81) H(50) 3.3350 no 2_747
H(81) H(102) 3.5494 no 2_747
H(81) H(103) 2.5810 no 2_747
H(81) H(104) 2.8910 no 2_747
H(81) H(106) 3.4131 no 2_747
H(82) H(113) 3.5396 no 1_455
H(83) H(104) 2.8169 no 2_747
H(84) C(29) 2.9549 no 2_747
H(84) C(30) 3.1244 no 2_747
H(84) C(31) 3.4715 no 2_747
H(84) C(32) 3.5260 no 2_747
H(84) C(33) 3.2220 no 2_747
H(84) C(34) 3.1923 no 2_747
H(84) C(35) 3.5923 no 2_747
H(84) H(45) 3.4664 no 2_747
H(84) H(46) 2.7385 no 2_747
H(84) H(47) 3.2056 no 2_747
H(84) H(56) 3.1807 no 2_747
H(85) C(29) 3.3175 no 2_747
H(85) C(30) 3.4130 no 2_747
H(85) C(31) 3.1050 no 2_747
H(85) C(32) 2.7757 no 2_747
H(85) C(33) 2.9230 no 2_747
H(85) C(37) 3.1646 no 2_747
H(85) C(38) 3.3095 no 2_747
H(85) H(50) 3.1931 no 2_747
H(85) H(54) 3.5088 no 2_747
H(85) H(55) 2.7138 no 2_747
H(85) H(56) 2.9521 no 2_747
H(85) H(57) 3.5384 no 2_747
H(85) H(102) 3.3896 no 2_747
H(85) H(104) 3.4590 no 2_747
H(86) C(30) 3.2573 no 2_747
H(86) C(31) 3.1538 no 2_747
H(86) C(32) 3.4892 no 2_747
H(86) C(35) 3.5839 no 2_747
H(86) C(36) 3.3305 no 2_747
H(86) H(47) 2.9550 no 2_747
H(86) H(50) 2.8242 no 2_747
H(86) H(51) 3.5525 no 2_747
H(86) H(102) 3.5609 no 2_747
H(86) H(103) 3.4781 no 2_747
H(86) H(104) 3.4107 no 2_747
H(87) C(3) 3.5376 no .
H(87) C(27) 3.1962 no 1_455
H(87) H(2) 3.1385 no .
H(87) H(3) 3.3908 no .
H(87) H(38) 3.0300 no 1_455
H(87) H(39) 2.7520 no 1_455
H(87) H(40) 3.2943 no 1_455
H(88) Cl(4) 3.1191 no .
H(88) C(2) 3.4788 no .
H(88) C(3) 2.9262 no .
H(88) C(4) 3.4147 no .
H(88) H(2) 2.6468 no .
H(88) H(3) 3.5704 no .
H(88) H(37) 3.1085 no .
H(88) H(38) 3.3644 no 1_455
H(89) C(27) 3.4805 no 1_455
H(89) H(9) 3.1868 no 2_746
H(89) H(14) 3.0002 no 2_746
H(89) H(37) 2.9257 no .
H(89) H(38) 3.4987 no 1_455
H(89) H(39) 3.2552 no 1_455
H(89) H(40) 3.1242 no 1_455
H(90) Cl(6) 3.1743 no 2_746
H(90) C(8) 3.5428 no 2_646
H(90) H(10) 2.8862 no 2_646
H(90) H(11) 3.2868 no 2_646
H(90) H(13) 3.4292 no 2_646
H(91) Cl(6) 3.3147 no 2_746
H(91) H(10) 3.2485 no 2_646
H(91) H(98) 3.3924 no 1_455
H(92) C(65) 3.4440 no 1_455
H(92) H(10) 3.3313 no 2_646
H(92) H(13) 2.8802 no 2_646
H(92) H(98) 2.4942 no 1_455
H(92) H(99) 3.4245 no 1_455
H(93) Cl(3) 3.3414 no 2_746
H(93) Cl(6) 3.0789 no 2_746
H(93) C(9) 3.5744 no 2_746
H(93) C(24) 3.2662 no 2_746
H(93) H(12) 2.6563 no 2_746
H(93) H(29) 2.9064 no 2_746
H(93) H(30) 2.7864 no 2_746
H(93) H(42) 3.5711 no 2_746
H(93) H(117) 3.5908 no 2_746
H(94) Cl(21) 3.1961 no 2_746
H(94) C(74) 3.4476 no 2_747
H(94) H(29) 3.5677 no 2_746
H(94) H(108) 3.0825 no 2_747
H(94) H(109) 3.0471 no 2_747
H(94) H(117) 3.2569 no 2_746
H(95) Cl(22) 3.4805 no 2_646
H(95) H(30) 3.2866 no 2_746
H(95) H(108) 2.9558 no 2_747
H(95) H(118) 3.2226 no 2_646
H(96) Cl(14) 3.4024 no 1_655
H(96) C(44) 3.3607 no 1_655
H(96) H(63) 2.4069 no 1_655
H(96) H(70) 3.2893 no 1_655
H(97) Cl(14) 3.2096 no 1_655
H(97) Cl(21) 3.5181 no 2_746
H(97) C(77) 3.3874 no 2_746
H(97) H(13) 3.5848 no 2_746
H(97) H(70) 3.5869 no 1_655
H(97) H(117) 3.1531 no 2_746
H(97) H(118) 3.0041 no 2_746
H(98) Cl(13) 3.3202 no 1_655
H(98) Cl(14) 2.9187 no 1_655
H(98) C(9) 3.3645 no 2_746
H(98) C(63) 3.3367 no 1_655
H(98) H(12) 3.3173 no 2_746
H(98) H(13) 2.5860 no 2_746
H(98) H(63) 3.3243 no 1_655
H(98) H(91) 3.3924 no 1_655
H(98) H(92) 2.4942 no 1_655
H(99) Cl(13) 3.3421 no 1_655
H(99) C(9) 3.3414 no 2_746
H(99) H(13) 2.5607 no 2_746
H(99) H(14) 3.3039 no 2_746
H(99) H(36) 2.9826 no .
H(99) H(92) 3.4245 no 1_655
H(100) Cl(5) 3.2652 no .
H(100) C(2) 3.1914 no .
H(100) C(3) 3.2687 no .
H(100) H(1) 2.8814 no .
H(100) H(2) 2.9268 no .
H(100) H(36) 3.3557 no .
H(100) H(37) 3.4476 no .
H(101) Cl(13) 3.2956 no 1_655
H(101) H(1) 3.3875 no .
H(101) H(2) 3.5584 no .
H(101) H(63) 3.1838 no 1_655
H(101) H(65) 3.3048 no 1_655
H(101) H(66) 3.3413 no 1_655
H(102) C(36) 3.4343 no .
H(102) C(37) 3.1802 no .
H(102) H(50) 2.5542 no .
H(102) H(53) 3.3671 no .
H(102) H(55) 2.2917 no .
H(102) H(81) 3.5494 no 2_757
H(102) H(85) 3.3897 no 2_757
H(102) H(86) 3.5609 no 2_757
H(103) C(54) 3.2346 no 2_757
H(103) H(50) 2.6864 no .
H(103) H(79) 3.1632 no 2_757
H(103) H(80) 3.5143 no 2_757
H(103) H(81) 2.5810 no 2_757
H(103) H(86) 3.4781 no 2_757
H(104) Cl(12) 2.9086 no 2_757
H(104) C(54) 3.4240 no 2_757
H(104) H(50) 3.5438 no .
H(104) H(55) 3.4570 no .
H(104) H(79) 3.0622 no 2_757
H(104) H(81) 2.8910 no 2_757
H(104) H(83) 2.8169 no 2_757
H(104) H(85) 3.4590 no 2_757
H(104) H(86) 3.4107 no 2_757
H(105) Cl(15) 2.6966 no 2_757
H(105) C(47) 3.3241 no 2_657
H(105) H(62) 3.1677 no 2_757
H(105) H(70) 2.8364 no 2_657
H(105) H(71) 3.1143 no 2_657
H(105) H(72) 3.5163 no 2_657
H(106) C(47) 3.2210 no 2_657
H(106) H(70) 3.1911 no 2_657
H(106) H(71) 2.6837 no 2_657
H(106) H(72) 3.2825 no 2_657
H(106) H(79) 3.4411 no 2_757
H(106) H(80) 3.4226 no 2_757
H(106) H(81) 3.4131 no 2_757
H(106) H(111) 3.2044 no 1_455
H(106) H(116) 3.2729 no 1_455
H(107) C(47) 3.4813 no 2_657
H(107) C(75) 3.1889 no 1_455
H(107) H(70) 3.2156 no 2_657
H(107) H(71) 2.8920 no 2_657
H(107) H(111) 2.3740 no 1_455
H(107) H(112) 3.5203 no 1_455
H(107) H(113) 3.3064 no 1_455
H(108) Cl(14) 3.3748 no 2_757
H(108) Cl(15) 3.3137 no 2_757
H(108) C(64) 3.4602 no 2_757
H(108) H(68) 2.7226 no 2_757
H(108) H(94) 3.0825 no 2_757
H(108) H(95) 2.9558 no 2_757
H(108) H(118) 3.4798 no 1_656
H(109) Cl(15) 3.4936 no 2_757
H(109) Cl(21) 2.9383 no 1_556
H(109) H(46) 3.5721 no 2_747
H(109) H(94) 3.0471 no 2_757
H(110) C(34) 3.1171 no 2_747
H(110) H(44) 3.4896 no 2_747
H(110) H(45) 2.8595 no 2_747
H(110) H(46) 2.5852 no 2_747
H(111) C(47) 3.3081 no 2_757
H(111) C(73) 3.1812 no 1_655
H(111) H(68) 3.3559 no 2_757
H(111) H(70) 3.4503 no 2_757
H(111) H(71) 2.4895 no 2_757
H(111) H(106) 3.2044 no 1_655
H(111) H(107) 2.3740 no 1_655
H(112) Cl(21) 3.3912 no 1_656
H(112) H(107) 3.5203 no 1_655
H(112) H(118) 3.4887 no 1_656
H(113) Cl(17) 3.3066 no 1_655
H(113) Cl(18) 3.3522 no 1_655
H(113) H(76) 3.0968 no 1_655
H(113) H(82) 3.5396 no 1_655
H(113) H(107) 3.3064 no 1_655
H(114) Cl(17) 3.1071 no 1_655
H(114) C(51) 2.9936 no 1_655
H(114) C(52) 3.3964 no 1_655
H(114) H(51) 3.1330 no 1_655
H(114) H(52) 3.4707 no 1_655
H(114) H(75) 2.6141 no 1_655
H(114) H(76) 3.3593 no 1_655
H(115) C(36) 3.5363 no 1_655
H(115) H(51) 2.7158 no 1_655
H(115) H(55) 3.5130 no .
H(116) Cl(17) 3.0840 no 1_655
H(116) H(50) 3.4327 no 1_655
H(116) H(51) 3.0599 no 1_655
H(116) H(71) 2.9158 no 2_757
H(116) H(106) 3.2729 no 1_655
H(117) Cl(3) 2.9962 no .
H(117) H(29) 3.0362 no .
H(117) H(93) 3.5908 no 2_756
H(117) H(94) 3.2569 no 2_756
H(117) H(97) 3.1531 no 2_756
H(118) Cl(14) 2.9554 no 2_656
H(118) H(95) 3.2226 no 2_656
H(118) H(97) 3.0041 no 2_756
H(118) H(108) 3.4798 no 1_454
H(118) H(112) 3.4887 no 1_454
